data_7710213
loop_
_publ_author_name
'Bai, Sha'
'Wang, Li-Feng'
'Wu, Zhen-Wei'
'Feng, Ting'
'Han, Ying-Feng'

_publ_section_title
;
 Supramolecular-controlled regioselective photochemical [4+4]
 cycloaddition within Cp*Rh-based metallarectangles
;
_journal_name_full 'Dalton Transactions'
_journal_paper_doi 10.1039/D2DT01094A
_journal_year 2022
_chemical_formula_moiety '2(C42 H44 N4 O4 Rh2), 4(C F3 O3 S), 2(C3 H7 N O)'
_chemical_formula_sum 'C94 H102 F12 N10 O22 Rh4 S4'
_chemical_formula_weight 2491.73
_space_group_crystal_system monoclinic
_space_group_IT_number 14
_space_group_name_Hall '-P 2ybc'
_space_group_name_H-M_alt 'P 1 21/c 1'
_atom_sites_solution_hydrogens geom
_atom_sites_solution_primary iterative
_audit_creation_date 2022-04-07
_audit_creation_method
;
Olex2 1.3
(compiled 2020.06.28 svn.raecde09e for OlexSys, GUI svn.r6132)
;
_audit_update_record
;
2022-04-07 deposited with the CCDC.	2022-05-10 downloaded from the CCDC.
;
_cell_angle_alpha 90
_cell_angle_beta 100.3480(10)
_cell_angle_gamma 90
_cell_formula_units_Z 4
_cell_length_a 23.3105(9)
_cell_length_b 22.2812(8)
_cell_length_c 22.7128(7)
_cell_measurement_reflns_used 9339
_cell_measurement_temperature 199.99
_cell_measurement_theta_max 25.08
_cell_measurement_theta_min 2.29
_cell_volume 11604.8(7)
_computing_cell_refinement 'SAINT V8.38A (Bruker, 2018)'
_computing_data_reduction 'SAINT V8.38A (Bruker, 2018)'
_computing_molecular_graphics 'Olex2 1.3 (Dolomanov et al., 2009)'
_computing_publication_material 'Olex2 1.3 (Dolomanov et al., 2009)'
_computing_structure_refinement 'SHELXL 2018/3 (Sheldrick, 2015)'
_computing_structure_solution 'olex2.solve 1.3 (Bourhis et al., 2015)'
_diffrn_ambient_temperature 199.99
_diffrn_measured_fraction_theta_full 0.998
_diffrn_measured_fraction_theta_max 0.996
_diffrn_measurement_device_type 'Bruker APEX-II CCD'
_diffrn_measurement_method '\f and \w scans'
_diffrn_radiation_type MoK\a
_diffrn_radiation_wavelength 0.71073
_diffrn_reflns_av_R_equivalents 0.0703
_diffrn_reflns_av_unetI/netI 0.0623
_diffrn_reflns_Laue_measured_fraction_full 0.998
_diffrn_reflns_Laue_measured_fraction_max 0.996
_diffrn_reflns_limit_h_max 28
_diffrn_reflns_limit_h_min -19
_diffrn_reflns_limit_k_max 26
_diffrn_reflns_limit_k_min -26
_diffrn_reflns_limit_l_max 25
_diffrn_reflns_limit_l_min -27
_diffrn_reflns_number 103665
_diffrn_reflns_point_group_measured_fraction_full 0.998
_diffrn_reflns_point_group_measured_fraction_max 0.996
_diffrn_reflns_theta_full 25.242
_diffrn_reflns_theta_max 25.366
_diffrn_reflns_theta_min 2.161
_diffrn_source_current 1.4
_diffrn_source_power 0.07
_diffrn_source_voltage 50.0
_diffrn_standards_number 0
_exptl_absorpt_coefficient_mu 0.716
_exptl_absorpt_correction_T_max 0.2590
_exptl_absorpt_correction_T_min 0.2224
_exptl_absorpt_correction_type none
_exptl_absorpt_process_details
;
SADABS-2016/2 (Bruker,2016/2) was used for absorption correction.
wR2(int) was 0.1103 before and 0.0547 after correction.
The Ratio of minimum to maximum transmission is 0.8587.
The \l/2 correction factor is Not present.
;
_exptl_crystal_colour 'clear light yellow'
_exptl_crystal_colour_lustre clear
_exptl_crystal_colour_modifier light
_exptl_crystal_colour_primary yellow
_exptl_crystal_density_diffrn 1.426
_exptl_crystal_description block
_exptl_crystal_F_000 5056
_exptl_crystal_size_max 0.18
_exptl_crystal_size_mid 0.17
_exptl_crystal_size_min 0.15
_refine_diff_density_max 2.048
_refine_diff_density_min -0.863
_refine_diff_density_rms 0.095
_refine_ls_extinction_method none
_refine_ls_goodness_of_fit_ref 1.027
_refine_ls_hydrogen_treatment constr
_refine_ls_matrix_type full
_refine_ls_number_parameters 1356
_refine_ls_number_reflns 21199
_refine_ls_number_restraints 199
_refine_ls_restrained_S_all 1.065
_refine_ls_R_factor_all 0.0964
_refine_ls_R_factor_gt 0.0590
_refine_ls_shift/su_max 0.001
_refine_ls_shift/su_mean 0.000
_refine_ls_structure_factor_coef Fsqd
_refine_ls_weighting_details 'w=1/[\s^2^(Fo^2^)+(0.0806P)^2^+20.3665P] where P=(Fo^2^+2Fc^2^)/3'
_refine_ls_weighting_scheme calc
_refine_ls_wR_factor_gt 0.1476
_refine_ls_wR_factor_ref 0.1665
_reflns_Friedel_coverage 0.000
_reflns_number_gt 14057
_reflns_number_total 21199
_reflns_threshold_expression 'I > 2\s(I)'
_cod_data_source_file d2dt01094a2.cif
_cod_data_source_block C94H102F12N10O22Rh4S4
_cod_database_code 7710213
_shelx_shelxl_version_number 2018/3
_shelx_space_group_comment
;
The symmetry employed for this shelxl refinement is uniquely defined
by the following loop, which should always be used as a source of
symmetry information in preference to the above space-group names.
They are only intended as comments.
;
_olex2_refinement_description
;
1. Fixed Uiso
 At 1.2 times of:
  All C(H) groups
 At 1.5 times of:
  All C(H,H,H) groups
2. Restrained distances
 N9-C90 = N9-C89
 1.36 with sigma of 0.01
 C18-C13
 1.54 with sigma of 0.02
 S4-C88 = S5-C88
 1.8 with sigma of 0.02
 S4-O20 = S4-O19 = S5-O19 = S4-O18 = S5-O18 = S5-O21
 1.4 with sigma of 0.02
 F10-C88 \\sim F11-C88 \\sim F12-C88
 with sigma of 0.05
3. Rigid bond restraints
 F3, C86, C12
 with sigma for 1-2 distances of 0.01 and sigma for 1-3 distances of 0.02
 C1, C2, C2, C3
 with sigma for 1-2 distances of 0.01 and sigma for 1-3 distances of 0.02
 F10, C88
 with sigma for 1-2 distances of 0.01 and sigma for 1-3 distances of 0.02
4. Uiso/Uaniso restraints and constraints
C89 \\sim N9 \\sim C90: within 2A with sigma of 0.01 and sigma for terminal
atoms of 0.02 within 2A
O23 \\sim C94 \\sim N10 \\sim C93 \\sim C92: within 2A with sigma of 0.01 and
sigma for terminal atoms of 0.02 within 2A
C85 \\sim F9 \\sim F7 \\sim F8: within 2A with sigma of 0.01 and sigma for
terminal atoms of 0.02 within 2A
C88 \\sim F10 \\sim F12 \\sim F11: within 2A with sigma of 0.01 and sigma for
terminal atoms of 0.02 within 2A
S5 \\sim S4 \\sim O18 \\sim O20 \\sim O19 \\sim O21: within 2A with sigma of
0.01 and sigma for terminal atoms of 0.02 within 2A
Uanis(C89) \\sim Ueq: with sigma of 0.005 and sigma for terminal atoms of 0.01
Uanis(O23) \\sim Ueq, Uanis(C94) \\sim Ueq, Uanis(C93) \\sim Ueq, Uanis(C92)
\\sim Ueq: with sigma of 0.01 and sigma for terminal atoms of 0.02
Uanis(F7) \\sim Ueq, Uanis(C85) \\sim Ueq, Uanis(F9) \\sim Ueq, Uanis(F8) \\sim
Ueq: with sigma of 0.01 and sigma for terminal atoms of 0.02
Uanis(C88) \\sim Ueq: with sigma of 0.005 and sigma for terminal atoms of 0.01
Uanis(O21) \\sim Ueq: with sigma of 0.005 and sigma for terminal atoms of 0.01
5. Others
 Fixed Sof: S4(0.6) S5(0.4) O20(0.6) O21(0.4)
6.a Me refined with riding coordinates:
 C18(H18A,H18B,H18C)
6.b Aromatic/amide H refined with riding coordinates:
 C30(H30), C65(H65), C32(H32), C66(H66), C40(H40), C81(H81), C69(H69),
 C37(H37), C72(H72), C70(H70), C67(H67), C74(H74), C79(H79), C34(H34), C42(H42),
  C39(H39), C23(H23), C41(H41), C28(H28), C82(H82), C84(H84), C35(H35),
 C83(H83), C27(H27), C25(H25), C24(H24), C77(H77), C76(H76), C91(H91), C94(H94)
6.c Idealised Me refined as rotating group:
 C64(H64A,H64B,H64C), C62(H62A,H62B,H62C), C61(H61A,H61B,H61C), C63(H63A,H63B,
 H63C), C21(H21A,H21B,H21C), C60(H60A,H60B,H60C), C22(H22A,H22B,H22C), C54(H54A,
 H54B,H54C), C20(H20A,H20B,H20C), C53(H53A,H53B,H53C), C19(H19A,H19B,H19C),
 C51(H51A,H51B,H51C), C50(H50A,H50B,H50C), C90(H90A,H90B,H90C), C52(H52A,H52B,
 H52C), C10(H10A,H10B,H10C), C6(H6A,H6B,H6C), C8(H8A,H8B,H8C), C9(H9A,H9B,H9C),
 C7(H7A,H7B,H7C), C92(H92A,H92B,H92C), C93(H93A,H93B,H93C), C89(H89A,H89B,H89C)
;
_platon_squeeze_void_probe_radius 1.20
_olex2_submission_special_instructions 'No special instructions were received'

loop_
_space_group_symop_operation_xyz
'x, y, z'
'-x, y+1/2, -z+1/2'
'-x, -y, -z'
'x, -y-1/2, z-1/2'

loop_
_atom_site_label
_atom_site_type_symbol
_atom_site_fract_x
_atom_site_fract_y
_atom_site_fract_z
_atom_site_U_iso_or_equiv
_atom_site_adp_type
_atom_site_occupancy
_atom_site_site_symmetry_order
_atom_site_calc_flag
_atom_site_refinement_flags_posn
_atom_site_refinement_flags_adp
_atom_site_refinement_flags_occupancy
_atom_site_disorder_assembly
_atom_site_disorder_group
Rh3 Rh 0.39155(2) 0.61680(2) 0.48144(2) 0.03312(12) Uani 1 1 d . . . . .
Rh2 Rh -0.12558(2) 0.91584(2) 0.47648(2) 0.04015(13) Uani 1 1 d . . . . .
Rh4 Rh 0.49189(2) 0.64326(2) 0.71949(2) 0.04214(14) Uani 1 1 d . . . . .
Rh1 Rh -0.02834(2) 0.85815(2) 0.27887(2) 0.04879(15) Uani 1 1 d . . . . .
S3 S 0.70132(8) 0.74024(9) 0.47553(10) 0.0650(5) Uani 1 1 d . . . . .
S2 S 0.16207(9) 0.63950(13) 0.59354(10) 0.0817(7) Uani 1 1 d . . . . .
S1 S 0.26311(10) 0.84829(12) 0.44398(12) 0.0853(7) Uani 1 1 d . . . . .
O7 O 0.49569(18) 0.58573(17) 0.64482(16) 0.0426(10) Uani 1 1 d . . . . .
O5 O 0.37496(17) 0.65875(18) 0.56211(16) 0.0429(10) Uani 1 1 d . . . . .
O6 O 0.45683(17) 0.57726(17) 0.54860(16) 0.0402(9) Uani 1 1 d . . . . .
O8 O 0.41910(18) 0.67327(19) 0.65617(16) 0.0463(10) Uani 1 1 d . . . . .
O3 O -0.05549(17) 0.94117(18) 0.43305(17) 0.0443(10) Uani 1 1 d . . . . .
O2 O -0.01650(18) 0.91848(19) 0.35388(18) 0.0481(10) Uani 1 1 d . . . . .
N5 N 0.4511(2) 0.6886(2) 0.48149(19) 0.0365(11) Uani 1 1 d . . . . .
O4 O -0.14865(18) 0.87269(18) 0.39052(17) 0.0448(10) Uani 1 1 d . . . . .
O1 O -0.10658(18) 0.84472(18) 0.31404(18) 0.0478(10) Uani 1 1 d . . . . .
N6 N 0.4883(2) 0.7784(2) 0.47354(19) 0.0367(11) Uani 1 1 d . . . . .
N3 N 0.0605(2) 0.2611(2) 0.4869(2) 0.0392(11) Uani 1 1 d . . . . .
N4 N 0.0788(2) 0.1652(2) 0.5006(2) 0.0416(12) Uani 1 1 d . . . . .
O17 O 0.76008(19) 0.7518(2) 0.4687(2) 0.0704(14) Uani 1 1 d . . . . .
N8 N 0.4556(2) 1.2987(2) 0.3228(2) 0.0437(12) Uani 1 1 d . . . . .
N7 N 0.4211(2) 1.2184(2) 0.3604(2) 0.0423(12) Uani 1 1 d . . . . .
C31 C 0.0338(2) 0.4225(3) 0.4493(2) 0.0375(13) Uani 1 1 d . . . . .
N1 N 0.0103(2) 0.7929(2) 0.3410(2) 0.0479(13) Uani 1 1 d . . . . .
C33 C 0.0698(2) 0.3241(3) 0.4810(2) 0.0387(13) Uani 1 1 d . . . . .
N2 N 0.0257(2) 0.7054(2) 0.3862(2) 0.0459(12) Uani 1 1 d . . . . .
C68 C 0.4928(3) 0.8416(3) 0.4610(2) 0.0372(13) Uani 1 1 d . . . . .
C73 C 0.4608(2) 1.0605(3) 0.4063(2) 0.0363(13) Uani 1 1 d . . . . .
C30 C -0.0115(2) 0.4605(3) 0.4244(2) 0.0411(14) Uani 1 1 d . . . . .
H30 H -0.049371 0.444208 0.411560 0.049 Uiso 1 1 calc R U . . .
C65 C 0.4388(3) 0.7461(3) 0.4704(2) 0.0381(13) Uani 1 1 d . . . . .
H65 H 0.400566 0.762330 0.461524 0.046 Uiso 1 1 calc R U . . .
C43 C 0.4589(3) 0.6001(2) 0.5996(2) 0.0359(13) Uani 1 1 d . . . . .
C32 C 0.0254(3) 0.3599(3) 0.4557(2) 0.0405(14) Uani 1 1 d . . . . .
H32 H -0.011950 0.342875 0.441927 0.049 Uiso 1 1 calc R U . . .
C57 C 0.3711(3) 0.5332(3) 0.4358(3) 0.0423(14) Uani 1 1 d . . . . .
C44 C 0.4142(3) 0.6477(3) 0.6059(2) 0.0402(14) Uani 1 1 d . . . . .
C29 C -0.0028(2) 0.5221(3) 0.4177(2) 0.0391(13) Uani 1 1 d . . . . .
O16 O 0.6772(2) 0.7776(2) 0.5141(3) 0.0872(18) Uani 1 1 d . . . . .
C66 C 0.5106(3) 0.6844(3) 0.4923(3) 0.0465(15) Uani 1 1 d . . . . .
H66 H 0.532255 0.648394 0.501517 0.056 Uiso 1 1 calc R U . . .
C71 C 0.5051(2) 0.9628(3) 0.4328(2) 0.0379(13) Uani 1 1 d . . . . .
C58 C 0.3877(3) 0.5776(3) 0.3957(2) 0.0430(14) Uani 1 1 d . . . . .
C40 C 0.1022(3) 0.2184(3) 0.5013(2) 0.0417(14) Uani 1 1 d . . . . .
H40 H 0.142896 0.226190 0.510545 0.050 Uiso 1 1 calc R U . . .
C81 C 0.4450(3) 0.8769(3) 0.4523(2) 0.0410(14) Uani 1 1 d . . . . .
H81 H 0.408377 0.860562 0.456667 0.049 Uiso 1 1 calc R U . . .
C69 C 0.5490(3) 0.8651(3) 0.4574(2) 0.0390(13) Uani 1 1 d . . . . .
H69 H 0.582438 0.839975 0.464507 0.047 Uiso 1 1 calc R U . . .
C37 C 0.0997(2) 0.5085(3) 0.4621(2) 0.0413(14) Uani 1 1 d . . . . .
H37 H 0.137520 0.524873 0.475095 0.050 Uiso 1 1 calc R U . . .
C72 C 0.5093(3) 1.0237(3) 0.4175(2) 0.0404(14) Uani 1 1 d . . . . .
H72 H 0.546430 1.039885 0.414715 0.048 Uiso 1 1 calc R U . . .
C70 C 0.5537(3) 0.9241(3) 0.4435(2) 0.0421(14) Uani 1 1 d . . . . .
H70 H 0.591028 0.939760 0.440856 0.050 Uiso 1 1 calc R U . . .
C80 C 0.4489(3) 0.9388(2) 0.4367(2) 0.0372(13) Uani 1 1 d . . . . .
C36 C 0.0909(2) 0.4476(3) 0.4690(3) 0.0414(14) Uani 1 1 d . . . . .
C38 C 0.0539(2) 0.5467(3) 0.4362(2) 0.0392(13) Uani 1 1 d . . . . .
C12 C -0.0557(3) 0.9145(3) 0.3845(3) 0.0398(14) Uani 1 1 d . . . . .
C14 C -0.1306(3) 1.0016(3) 0.5179(3) 0.0556(18) Uani 1 1 d . . . . .
C78 C 0.4049(3) 1.0366(3) 0.4122(2) 0.0403(14) Uani 1 1 d . . . . .
C67 C 0.5337(3) 0.7393(3) 0.4878(3) 0.0495(16) Uani 1 1 d . . . . .
H67 H 0.574061 0.749005 0.493468 0.059 Uiso 1 1 calc R U . . .
C74 C 0.4648(3) 1.1218(3) 0.3900(2) 0.0423(14) Uani 1 1 d . . . . .
H74 H 0.501810 1.138149 0.386977 0.051 Uiso 1 1 calc R U . . .
C55 C 0.3053(3) 0.6123(3) 0.4295(3) 0.0458(15) Uani 1 1 d . . . . .
C79 C 0.4004(3) 0.9766(3) 0.4274(3) 0.0442(14) Uani 1 1 d . . . . .
H79 H 0.363453 0.960996 0.431693 0.053 Uiso 1 1 calc R U . . .
C26 C 0.0173(3) 0.6435(3) 0.4001(3) 0.0447(14) Uani 1 1 d . . . . .
C34 C 0.1262(3) 0.3487(3) 0.5015(3) 0.0451(15) Uani 1 1 d . . . . .
H34 H 0.157175 0.323480 0.519750 0.054 Uiso 1 1 calc R U . . .
C42 C 0.0194(3) 0.1732(3) 0.4857(3) 0.0530(17) Uani 1 1 d . . . . .
H42 H -0.008715 0.141976 0.481712 0.064 Uiso 1 1 calc R U . . .
C39 C 0.0627(3) 0.6089(3) 0.4266(3) 0.0430(14) Uani 1 1 d . . . . .
H39 H 0.100217 0.626186 0.438572 0.052 Uiso 1 1 calc R U . . .
F9 F 0.6523(2) 0.6509(2) 0.5192(4) 0.135(2) Uani 1 1 d . U . . .
C23 C -0.0106(3) 0.7387(3) 0.3458(3) 0.0479(15) Uani 1 1 d . . . . .
H23 H -0.046643 0.724699 0.323682 0.057 Uiso 1 1 calc R U . . .
C56 C 0.3212(3) 0.5555(3) 0.4579(3) 0.0420(14) Uani 1 1 d . . . . .
C41 C 0.0073(3) 0.2318(3) 0.4775(3) 0.0510(16) Uani 1 1 d . . . . .
H41 H -0.030257 0.249640 0.467387 0.061 Uiso 1 1 calc R U . . .
C28 C -0.0490(3) 0.5610(3) 0.3924(3) 0.0471(15) Uani 1 1 d . . . . .
H28 H -0.087343 0.545390 0.381357 0.057 Uiso 1 1 calc R U . . .
O14 O 0.3097(3) 0.8095(3) 0.4351(3) 0.104(2) Uani 1 1 d . . . . .
C11 C -0.1086(3) 0.8741(3) 0.3619(3) 0.0411(14) Uani 1 1 d . . . . .
C82 C 0.4632(3) 1.2405(3) 0.3322(3) 0.0456(15) Uani 1 1 d . . . . .
H82 H 0.493783 1.217506 0.320918 0.055 Uiso 1 1 calc R U . . .
C84 C 0.4067(3) 1.3146(3) 0.3455(3) 0.0475(15) Uani 1 1 d . . . . .
H84 H 0.390782 1.353883 0.344855 0.057 Uiso 1 1 calc R U . . .
C59 C 0.3453(3) 0.6254(3) 0.3913(2) 0.0423(14) Uani 1 1 d . . . . .
C35 C 0.1356(3) 0.4080(3) 0.4951(3) 0.0477(15) Uani 1 1 d . . . . .
H35 H 0.173659 0.423550 0.508508 0.057 Uiso 1 1 calc R U . . .
C83 C 0.3853(3) 1.2658(3) 0.3686(3) 0.0496(16) Uani 1 1 d . . . . .
H83 H 0.351827 1.264160 0.387020 0.060 Uiso 1 1 calc R U . . .
C27 C -0.0396(3) 0.6188(3) 0.3839(3) 0.0486(15) Uani 1 1 d . . . . .
H27 H -0.071107 0.643992 0.366730 0.058 Uiso 1 1 calc R U . . .
C13 C -0.1817(3) 0.9916(3) 0.4742(3) 0.0581(18) Uani 1 1 d D . . . .
F7 F 0.7241(3) 0.6279(2) 0.4756(4) 0.137(2) Uani 1 1 d . U . . .
C47 C 0.5476(3) 0.6332(4) 0.8032(3) 0.064(2) Uani 1 1 d . . . . .
C15 C -0.1262(3) 0.9544(3) 0.5614(3) 0.0592(18) Uani 1 1 d . . . . .
C45 C 0.4490(3) 0.6512(3) 0.7941(3) 0.0529(17) Uani 1 1 d . . . . .
C48 C 0.5181(4) 0.5784(3) 0.7881(3) 0.0587(19) Uani 1 1 d . . . . .
C75 C 0.4170(3) 1.1571(3) 0.3789(3) 0.0439(15) Uani 1 1 d . . . . .
F8 F 0.7407(3) 0.6689(4) 0.5616(4) 0.157(3) Uani 1 1 d . U . . .
C16 C -0.1768(3) 0.9167(3) 0.5459(3) 0.0551(17) Uani 1 1 d . . . . .
C25 C 0.0728(3) 0.7423(3) 0.4080(3) 0.0564(17) Uani 1 1 d . . . . .
H25 H 0.106033 0.731886 0.436823 0.068 Uiso 1 1 calc R U . . .
C24 C 0.0624(3) 0.7952(3) 0.3807(3) 0.0558(17) Uani 1 1 d . . . . .
H24 H 0.087154 0.829329 0.387579 0.067 Uiso 1 1 calc R U . . .
C49 C 0.4562(3) 0.5896(3) 0.7815(3) 0.0528(17) Uani 1 1 d . . . . .
C46 C 0.5052(3) 0.6783(3) 0.8077(3) 0.0585(19) Uani 1 1 d . . . . .
C64 C 0.3431(3) 0.6795(3) 0.3517(3) 0.065(2) Uani 1 1 d . . . . .
H64A H 0.326133 0.713295 0.370228 0.097 Uiso 1 1 calc R U . . .
H64B H 0.319129 0.670658 0.312678 0.097 Uiso 1 1 calc R U . . .
H64C H 0.382732 0.689889 0.346428 0.097 Uiso 1 1 calc R U . . .
C17 C -0.2104(3) 0.9392(3) 0.4916(3) 0.0557(17) Uani 1 1 d . . . . .
C77 C 0.3557(3) 1.0759(3) 0.4011(3) 0.0518(16) Uani 1 1 d . . . . .
H77 H 0.318326 1.061007 0.404823 0.062 Uiso 1 1 calc R U . . .
C62 C 0.4031(3) 0.4768(3) 0.4545(3) 0.0585(18) Uani 1 1 d . . . . .
H62A H 0.444558 0.482341 0.453082 0.088 Uiso 1 1 calc R U . . .
H62B H 0.387332 0.444275 0.427302 0.088 Uiso 1 1 calc R U . . .
H62C H 0.398624 0.466621 0.495369 0.088 Uiso 1 1 calc R U . . .
C5 C -0.0320(5) 0.8189(4) 0.1936(3) 0.078(2) Uani 1 1 d . . . . .
C3 C 0.0229(4) 0.9018(4) 0.2234(3) 0.065(2) Uani 1 1 d . U . . .
C4 C 0.0246(4) 0.8403(4) 0.2143(3) 0.071(2) Uani 1 1 d . . . . .
N9 N 0.3586(4) 0.8423(4) 0.6489(3) 0.108(3) Uani 1 1 d D U . . .
C61 C 0.2886(3) 0.5230(3) 0.4994(3) 0.066(2) Uani 1 1 d . . . . .
H61A H 0.315521 0.497111 0.526243 0.099 Uiso 1 1 calc R U . . .
H61B H 0.257813 0.498386 0.476002 0.099 Uiso 1 1 calc R U . . .
H61C H 0.271035 0.552206 0.523147 0.099 Uiso 1 1 calc R U . . .
F6 F 0.2699(3) 0.6257(4) 0.6456(4) 0.163(3) Uani 1 1 d . . . . .
O15 O 0.6606(3) 0.7309(4) 0.4191(3) 0.136(3) Uani 1 1 d . . . . .
F4 F 0.2235(3) 0.6922(5) 0.6858(3) 0.183(4) Uani 1 1 d . . . . .
C63 C 0.4367(3) 0.5722(4) 0.3625(3) 0.064(2) Uani 1 1 d . . . . .
H63A H 0.447583 0.612126 0.350210 0.096 Uiso 1 1 calc R U . . .
H63B H 0.424725 0.547088 0.326990 0.096 Uiso 1 1 calc R U . . .
H63C H 0.470238 0.553705 0.388399 0.096 Uiso 1 1 calc R U . . .
O22 O 0.4429(3) 0.8417(4) 0.7111(3) 0.133(3) Uani 1 1 d . . . . .
O9 O 0.1234(3) 0.6918(4) 0.5846(4) 0.142(3) Uani 1 1 d . . . . .
C21 C -0.1916(4) 0.8646(4) 0.5813(3) 0.076(2) Uani 1 1 d . . . . .
H21A H -0.217522 0.837255 0.555023 0.114 Uiso 1 1 calc R U . . .
H21B H -0.211344 0.878781 0.613312 0.114 Uiso 1 1 calc R U . . .
H21C H -0.155839 0.843283 0.598816 0.114 Uiso 1 1 calc R U . . .
O11 O 0.1778(3) 0.6164(5) 0.5428(3) 0.148(4) Uani 1 1 d . . . . .
O12 O 0.2148(3) 0.8217(4) 0.4628(4) 0.136(3) Uani 1 1 d . . . . .
C76 C 0.3614(3) 1.1346(3) 0.3853(3) 0.0523(16) Uani 1 1 d . . . . .
H76 H 0.328279 1.160196 0.378633 0.063 Uiso 1 1 calc R U . . .
C60 C 0.2554(3) 0.6507(3) 0.4391(3) 0.0640(19) Uani 1 1 d . . . . .
H60A H 0.249060 0.645884 0.480363 0.096 Uiso 1 1 calc R U . . .
H60B H 0.220215 0.638645 0.411280 0.096 Uiso 1 1 calc R U . . .
H60C H 0.264279 0.692818 0.432095 0.096 Uiso 1 1 calc R U . . .
C22 C -0.2660(3) 0.9131(4) 0.4578(4) 0.073(2) Uani 1 1 d . . . . .
H22A H -0.267207 0.918157 0.414705 0.110 Uiso 1 1 calc R U . . .
H22B H -0.299363 0.933906 0.469373 0.110 Uiso 1 1 calc R U . . .
H22C H -0.267887 0.870327 0.467140 0.110 Uiso 1 1 calc R U . . .
C1 C -0.0698(4) 0.8673(5) 0.1876(3) 0.084(3) Uani 1 1 d . U . . .
C54 C 0.4096(4) 0.5443(4) 0.7664(3) 0.078(2) Uani 1 1 d . . . . .
H54A H 0.375788 0.562506 0.740707 0.116 Uiso 1 1 calc R U . . .
H54B H 0.398029 0.529574 0.803260 0.116 Uiso 1 1 calc R U . . .
H54C H 0.423914 0.510677 0.745279 0.116 Uiso 1 1 calc R U . . .
O13 O 0.2816(4) 0.9052(4) 0.4717(4) 0.139(3) Uani 1 1 d . . . . .
C20 C -0.0795(4) 0.9490(4) 0.6153(3) 0.086(3) Uani 1 1 d . . . . .
H20A H -0.064811 0.907668 0.618608 0.129 Uiso 1 1 calc R U . . .
H20B H -0.095319 0.959241 0.651144 0.129 Uiso 1 1 calc R U . . .
H20C H -0.047481 0.976449 0.611519 0.129 Uiso 1 1 calc R U . . .
C53 C 0.5466(5) 0.5205(4) 0.7770(3) 0.098(3) Uani 1 1 d . . . . .
H53A H 0.519900 0.496865 0.747603 0.147 Uiso 1 1 calc R U . . .
H53B H 0.556084 0.498036 0.814512 0.147 Uiso 1 1 calc R U . . .
H53C H 0.582396 0.528740 0.761469 0.147 Uiso 1 1 calc R U . . .
F5 F 0.2525(3) 0.7092(4) 0.6047(4) 0.177(3) Uani 1 1 d . . . . .
C2 C -0.0381(4) 0.9205(4) 0.2069(3) 0.076(2) Uani 1 1 d . U . . .
C19 C -0.0883(3) 1.0508(4) 0.5156(4) 0.082(3) Uani 1 1 d . . . . .
H19A H -0.052497 1.042758 0.544370 0.124 Uiso 1 1 calc R U . . .
H19B H -0.105263 1.088854 0.525608 0.124 Uiso 1 1 calc R U . . .
H19C H -0.079152 1.053302 0.475165 0.124 Uiso 1 1 calc R U . . .
C51 C 0.5180(4) 0.7442(4) 0.8227(3) 0.085(3) Uani 1 1 d . . . . .
H51A H 0.554769 0.755594 0.810496 0.127 Uiso 1 1 calc R U . . .
H51B H 0.521172 0.750326 0.865843 0.127 Uiso 1 1 calc R U . . .
H51C H 0.486295 0.769041 0.801212 0.127 Uiso 1 1 calc R U . . .
C91 C 0.3948(5) 0.8584(4) 0.6979(4) 0.088(3) Uani 1 1 d . . . . .
H91 H 0.380733 0.885588 0.724270 0.106 Uiso 1 1 calc R U . . .
N10 N 0.7723(5) 0.7609(5) 0.7821(5) 0.140(3) Uani 1 1 d . U . . .
C50 C 0.3915(4) 0.6827(4) 0.7910(3) 0.082(3) Uani 1 1 d . . . . .
H50A H 0.361133 0.660710 0.764033 0.123 Uiso 1 1 calc R U . . .
H50B H 0.394426 0.723574 0.775782 0.123 Uiso 1 1 calc R U . . .
H50C H 0.381465 0.684469 0.831026 0.123 Uiso 1 1 calc R U . . .
C90 C 0.3726(4) 0.8065(4) 0.6029(4) 0.093(3) Uani 1 1 d D U . . .
H90A H 0.375670 0.831666 0.568297 0.140 Uiso 1 1 calc R U . . .
H90B H 0.341969 0.776347 0.591440 0.140 Uiso 1 1 calc R U . . .
H90C H 0.409896 0.786260 0.616873 0.140 Uiso 1 1 calc R U . . .
F1 F 0.2742(4) 0.9004(5) 0.3459(4) 0.198(4) Uani 1 1 d . . . . .
O10 O 0.1433(4) 0.5983(4) 0.6328(4) 0.155(4) Uani 1 1 d . . . . .
C52 C 0.6128(4) 0.6426(5) 0.8154(4) 0.097(3) Uani 1 1 d . . . . .
H52A H 0.631227 0.613745 0.792145 0.145 Uiso 1 1 calc R U . . .
H52B H 0.627841 0.636746 0.858183 0.145 Uiso 1 1 calc R U . . .
H52C H 0.621657 0.683534 0.803949 0.145 Uiso 1 1 calc R U . . .
F2 F 0.1880(4) 0.9102(5) 0.3730(5) 0.212(5) Uani 1 1 d . . . . .
C85 C 0.7052(4) 0.6678(5) 0.5099(6) 0.102(3) Uani 1 1 d . U . . .
C18 C -0.2025(4) 1.0307(4) 0.4204(4) 0.095(3) Uani 1 1 d D . . . .
H18A H -0.238678 1.014097 0.397473 0.142 Uiso 1 1 calc R U . . .
H18B H -0.209773 1.071407 0.433658 0.142 Uiso 1 1 calc R U . . .
H18C H -0.172652 1.031992 0.395060 0.142 Uiso 1 1 calc R U . . .
C10 C -0.0487(6) 0.7547(5) 0.1769(4) 0.128(4) Uani 1 1 d . . . . .
H10A H -0.027643 0.727562 0.207232 0.193 Uiso 1 1 calc R U . . .
H10B H -0.038642 0.745424 0.137868 0.193 Uiso 1 1 calc R U . . .
H10C H -0.090812 0.749612 0.174869 0.193 Uiso 1 1 calc R U . . .
F3 F 0.2134(4) 0.8294(7) 0.3361(4) 0.232(6) Uani 1 1 d . U . . .
C6 C -0.1356(5) 0.8648(7) 0.1673(4) 0.147(6) Uani 1 1 d . . . . .
H6A H -0.144649 0.849327 0.126297 0.221 Uiso 1 1 calc R U . . .
H6B H -0.152014 0.905186 0.168603 0.221 Uiso 1 1 calc R U . . .
H6C H -0.152668 0.838224 0.193959 0.221 Uiso 1 1 calc R U . . .
C8 C 0.0722(5) 0.9421(5) 0.2454(4) 0.105(4) Uani 1 1 d . . . . .
H8A H 0.093064 0.927510 0.284036 0.157 Uiso 1 1 calc R U . . .
H8B H 0.057453 0.982676 0.250211 0.157 Uiso 1 1 calc R U . . .
H8C H 0.098753 0.942945 0.216512 0.157 Uiso 1 1 calc R U . . .
C9 C 0.0792(5) 0.8019(5) 0.2245(4) 0.111(4) Uani 1 1 d . . . . .
H9A H 0.111405 0.824560 0.248016 0.167 Uiso 1 1 calc R U . . .
H9B H 0.089210 0.790879 0.185867 0.167 Uiso 1 1 calc R U . . .
H9C H 0.072174 0.765428 0.246329 0.167 Uiso 1 1 calc R U . . .
C7 C -0.0631(6) 0.9822(4) 0.2104(5) 0.126(4) Uani 1 1 d . . . . .
H7A H -0.099324 0.979490 0.226451 0.189 Uiso 1 1 calc R U . . .
H7B H -0.071276 0.999910 0.170292 0.189 Uiso 1 1 calc R U . . .
H7C H -0.035021 1.007355 0.236736 0.189 Uiso 1 1 calc R U . . .
C87 C 0.2291(5) 0.6666(7) 0.6369(6) 0.122(4) Uani 1 1 d . . . . .
C86 C 0.2336(5) 0.8720(9) 0.3700(7) 0.154(5) Uani 1 1 d . U . . .
C92 C 0.7627(7) 0.7756(7) 0.7205(7) 0.171(5) Uani 1 1 d . U . . .
H92A H 0.748354 0.816924 0.715036 0.257 Uiso 1 1 calc R U . . .
H92B H 0.733757 0.748133 0.698442 0.257 Uiso 1 1 calc R U . . .
H92C H 0.799411 0.771936 0.705486 0.257 Uiso 1 1 calc R U . . .
C94 C 0.8122(7) 0.7702(7) 0.8270(8) 0.165(4) Uani 1 1 d . U . . .
H94 H 0.813193 0.761521 0.868110 0.198 Uiso 1 1 calc R U . . .
O23 O 0.8589(5) 0.7998(6) 0.7955(7) 0.223(5) Uani 1 1 d . U . . .
C93 C 0.7298(8) 0.7274(9) 0.7963(8) 0.209(6) Uani 1 1 d . U . . .
H93A H 0.696350 0.752874 0.799950 0.313 Uiso 1 1 calc R U . . .
H93B H 0.743647 0.707101 0.834513 0.313 Uiso 1 1 calc R U . . .
H93C H 0.717932 0.697294 0.764981 0.313 Uiso 1 1 calc R U . . .
C89 C 0.3006(5) 0.8569(8) 0.6422(8) 0.205(6) Uani 1 1 d D U . . .
H89A H 0.290666 0.865321 0.681464 0.308 Uiso 1 1 calc R U . . .
H89B H 0.276952 0.823368 0.623446 0.308 Uiso 1 1 calc R U . . .
H89C H 0.292868 0.892605 0.616730 0.308 Uiso 1 1 calc R U . . .
S4 S 0.2854(3) 0.4915(3) 0.2929(3) 0.1212(16) Uani 0.6 1 d D U P . .
S5 S 0.3006(3) 0.4971(3) 0.2585(3) 0.0978(18) Uani 0.4 1 d D U P . .
O19 O 0.3410(3) 0.4572(3) 0.3111(3) 0.1002(18) Uani 1 1 d D U . . .
O18 O 0.2958(3) 0.5557(3) 0.2721(3) 0.116(2) Uani 1 1 d D U . . .
O20 O 0.2427(5) 0.4858(5) 0.3377(4) 0.111(4) Uani 0.6 1 d D U P . .
O21 O 0.3036(10) 0.4984(11) 0.1985(7) 0.117(6) Uani 0.4 1 d D U P . .
F12 F 0.2832(6) 0.4556(6) 0.1954(5) 0.230(5) Uani 1 1 d D U . . .
F11 F 0.2409(6) 0.4013(5) 0.2639(6) 0.264(5) Uani 1 1 d D U . . .
F10 F 0.1931(3) 0.4918(5) 0.2264(5) 0.215(4) Uani 1 1 d D U . . .
C88 C 0.2361(7) 0.4583(9) 0.2382(9) 0.234(6) Uani 1 1 d D U . . .

loop_
_atom_site_aniso_label
_atom_site_aniso_U_11
_atom_site_aniso_U_22
_atom_site_aniso_U_33
_atom_site_aniso_U_23
_atom_site_aniso_U_13
_atom_site_aniso_U_12
Rh3 0.0378(2) 0.0324(2) 0.0294(2) -0.00017(18) 0.00658(17) -0.00175(19)
Rh2 0.0391(3) 0.0384(3) 0.0427(3) -0.0024(2) 0.0068(2) -0.0049(2)
Rh4 0.0588(3) 0.0413(3) 0.0263(2) 0.0015(2) 0.0075(2) 0.0068(2)
Rh1 0.0661(4) 0.0466(3) 0.0345(3) 0.0031(2) 0.0113(2) -0.0032(3)
S3 0.0441(10) 0.0539(11) 0.1005(15) -0.0012(10) 0.0223(10) -0.0060(8)
S2 0.0577(13) 0.118(2) 0.0733(13) -0.0230(13) 0.0219(10) -0.0237(13)
S1 0.0661(14) 0.0935(18) 0.1000(17) 0.0204(14) 0.0251(12) 0.0041(13)
O7 0.057(3) 0.038(2) 0.032(2) 0.0007(17) 0.0060(18) 0.007(2)
O5 0.047(2) 0.048(3) 0.033(2) -0.0030(18) 0.0055(18) 0.0048(19)
O6 0.051(2) 0.038(2) 0.032(2) -0.0029(17) 0.0072(17) 0.0067(19)
O8 0.057(3) 0.050(3) 0.032(2) -0.0050(19) 0.0074(18) 0.012(2)
O3 0.051(3) 0.042(2) 0.039(2) -0.0028(19) 0.0082(18) -0.015(2)
O2 0.054(3) 0.046(3) 0.045(2) -0.002(2) 0.014(2) -0.009(2)
N5 0.040(3) 0.034(3) 0.035(2) 0.001(2) 0.006(2) -0.001(2)
O4 0.045(2) 0.047(3) 0.041(2) -0.0011(19) 0.0053(19) -0.010(2)
O1 0.055(3) 0.040(2) 0.046(2) -0.006(2) 0.002(2) -0.006(2)
N6 0.040(3) 0.034(3) 0.035(2) 0.002(2) 0.005(2) -0.007(2)
N3 0.037(3) 0.042(3) 0.038(3) 0.005(2) 0.005(2) 0.002(2)
N4 0.034(3) 0.047(3) 0.045(3) 0.007(2) 0.009(2) -0.005(2)
O17 0.042(3) 0.062(3) 0.110(4) 0.003(3) 0.024(3) -0.006(2)
N8 0.061(3) 0.036(3) 0.032(2) -0.001(2) 0.002(2) 0.003(2)
N7 0.052(3) 0.038(3) 0.037(3) -0.001(2) 0.008(2) 0.001(2)
C31 0.038(3) 0.040(3) 0.035(3) -0.005(3) 0.008(2) 0.001(3)
N1 0.058(3) 0.044(3) 0.045(3) 0.001(2) 0.017(3) 0.000(3)
C33 0.041(3) 0.039(3) 0.037(3) -0.002(3) 0.009(3) 0.003(3)
N2 0.047(3) 0.048(3) 0.043(3) 0.002(2) 0.008(2) 0.004(3)
C68 0.048(4) 0.037(3) 0.026(3) -0.002(2) 0.003(2) -0.003(3)
C73 0.043(3) 0.036(3) 0.030(3) -0.004(2) 0.006(2) -0.003(3)
C30 0.033(3) 0.050(4) 0.041(3) -0.001(3) 0.008(2) 0.001(3)
C65 0.039(3) 0.037(3) 0.038(3) -0.002(3) 0.006(2) -0.001(3)
C43 0.046(3) 0.032(3) 0.030(3) 0.008(2) 0.010(2) 0.003(3)
C32 0.037(3) 0.046(4) 0.039(3) 0.000(3) 0.009(3) -0.003(3)
C57 0.047(4) 0.039(3) 0.040(3) -0.010(3) 0.009(3) -0.012(3)
C44 0.050(4) 0.041(3) 0.031(3) 0.003(3) 0.012(3) 0.006(3)
C29 0.036(3) 0.045(4) 0.038(3) -0.001(3) 0.010(2) 0.000(3)
O16 0.083(4) 0.050(3) 0.143(5) -0.018(3) 0.058(4) -0.011(3)
C66 0.037(3) 0.041(4) 0.059(4) 0.009(3) 0.003(3) 0.001(3)
C71 0.044(3) 0.043(3) 0.028(3) -0.008(2) 0.010(2) 0.002(3)
C58 0.047(4) 0.050(4) 0.033(3) -0.010(3) 0.009(3) -0.012(3)
C40 0.039(3) 0.045(4) 0.042(3) 0.002(3) 0.008(3) -0.006(3)
C81 0.042(3) 0.045(4) 0.037(3) -0.004(3) 0.010(3) -0.007(3)
C69 0.044(3) 0.037(3) 0.037(3) 0.002(3) 0.009(3) 0.001(3)
C37 0.033(3) 0.048(4) 0.043(3) 0.002(3) 0.007(2) 0.000(3)
C72 0.039(3) 0.045(4) 0.038(3) -0.008(3) 0.010(2) -0.012(3)
C70 0.041(3) 0.049(4) 0.037(3) -0.007(3) 0.009(3) -0.007(3)
C80 0.047(3) 0.032(3) 0.033(3) -0.004(2) 0.008(2) -0.007(3)
C36 0.038(3) 0.046(4) 0.042(3) 0.000(3) 0.011(3) 0.001(3)
C38 0.037(3) 0.044(4) 0.037(3) -0.001(3) 0.007(2) 0.000(3)
C12 0.047(4) 0.033(3) 0.038(3) 0.008(3) 0.004(3) -0.001(3)
C14 0.048(4) 0.049(4) 0.071(4) -0.023(4) 0.012(3) -0.006(3)
C78 0.049(4) 0.036(3) 0.034(3) -0.005(3) 0.004(3) -0.006(3)
C67 0.039(3) 0.043(4) 0.066(4) 0.015(3) 0.007(3) -0.004(3)
C74 0.051(4) 0.037(3) 0.038(3) 0.001(3) 0.009(3) -0.004(3)
C55 0.039(3) 0.051(4) 0.045(3) -0.006(3) -0.001(3) -0.005(3)
C79 0.043(4) 0.043(4) 0.047(3) -0.002(3) 0.008(3) -0.005(3)
C26 0.048(4) 0.047(4) 0.040(3) 0.000(3) 0.011(3) 0.001(3)
C34 0.038(3) 0.047(4) 0.049(3) 0.009(3) 0.003(3) 0.002(3)
C42 0.040(4) 0.056(4) 0.062(4) 0.010(3) 0.005(3) -0.006(3)
C39 0.045(4) 0.045(4) 0.040(3) -0.002(3) 0.011(3) -0.006(3)
F9 0.095(4) 0.061(3) 0.271(7) 0.028(4) 0.095(4) -0.006(3)
C23 0.054(4) 0.044(4) 0.047(4) 0.001(3) 0.012(3) 0.000(3)
C56 0.039(3) 0.042(3) 0.046(3) 0.000(3) 0.010(3) -0.005(3)
C41 0.032(3) 0.049(4) 0.072(4) 0.012(3) 0.010(3) -0.003(3)
C28 0.043(4) 0.049(4) 0.049(4) 0.004(3) 0.007(3) -0.004(3)
O14 0.066(4) 0.109(5) 0.136(6) 0.002(4) 0.015(4) 0.021(4)
C11 0.050(4) 0.038(3) 0.033(3) 0.005(3) 0.002(3) 0.003(3)
C82 0.055(4) 0.039(4) 0.043(3) -0.002(3) 0.011(3) 0.001(3)
C84 0.057(4) 0.040(4) 0.045(3) -0.004(3) 0.009(3) 0.004(3)
C59 0.052(4) 0.040(4) 0.033(3) 0.001(3) 0.004(3) -0.009(3)
C35 0.034(3) 0.053(4) 0.055(4) -0.004(3) 0.005(3) 0.000(3)
C83 0.055(4) 0.042(4) 0.054(4) -0.001(3) 0.012(3) 0.006(3)
C27 0.036(3) 0.053(4) 0.055(4) 0.009(3) 0.005(3) 0.009(3)
C13 0.056(4) 0.036(4) 0.081(5) -0.004(3) 0.009(4) 0.000(3)
F7 0.099(4) 0.060(3) 0.271(8) -0.030(4) 0.082(5) -0.002(3)
C47 0.065(5) 0.094(6) 0.032(3) 0.014(4) 0.004(3) 0.014(4)
C15 0.060(4) 0.066(5) 0.053(4) -0.018(4) 0.012(3) -0.002(4)
C45 0.069(5) 0.063(5) 0.029(3) 0.001(3) 0.016(3) 0.005(4)
C48 0.095(6) 0.057(5) 0.027(3) 0.018(3) 0.019(3) 0.022(4)
C75 0.054(4) 0.040(4) 0.038(3) -0.001(3) 0.009(3) -0.003(3)
F8 0.119(5) 0.175(6) 0.171(6) 0.100(5) 0.013(5) 0.017(5)
C16 0.054(4) 0.057(4) 0.059(4) -0.009(3) 0.024(3) -0.011(3)
C25 0.060(4) 0.048(4) 0.058(4) -0.001(3) 0.002(3) -0.002(3)
C24 0.060(4) 0.046(4) 0.056(4) -0.001(3) -0.002(3) -0.010(3)
C49 0.084(5) 0.047(4) 0.030(3) 0.002(3) 0.018(3) 0.004(4)
C46 0.085(5) 0.062(5) 0.025(3) 0.001(3) 0.001(3) -0.001(4)
C64 0.082(5) 0.066(5) 0.041(4) 0.012(3) -0.005(3) -0.007(4)
C17 0.044(4) 0.051(4) 0.073(5) -0.010(4) 0.015(3) 0.002(3)
C77 0.045(4) 0.051(4) 0.058(4) -0.003(3) 0.005(3) -0.005(3)
C62 0.063(4) 0.044(4) 0.068(4) -0.011(3) 0.009(4) -0.001(3)
C5 0.123(8) 0.073(6) 0.042(4) -0.003(4) 0.023(5) -0.016(6)
C3 0.095(5) 0.066(5) 0.039(4) -0.003(3) 0.025(4) -0.021(4)
C4 0.097(7) 0.070(6) 0.054(4) 0.003(4) 0.040(4) 0.000(5)
N9 0.103(6) 0.127(7) 0.085(5) -0.015(5) -0.005(5) 0.060(5)
C61 0.067(5) 0.057(5) 0.081(5) 0.016(4) 0.032(4) -0.013(4)
F6 0.073(4) 0.186(8) 0.215(8) -0.017(6) -0.012(5) -0.005(5)
O15 0.064(4) 0.229(10) 0.104(5) -0.006(6) -0.012(4) -0.015(5)
F4 0.126(6) 0.290(11) 0.131(6) -0.110(7) 0.016(5) -0.056(6)
C63 0.067(5) 0.081(5) 0.052(4) -0.019(4) 0.028(3) -0.011(4)
O22 0.090(5) 0.181(8) 0.123(6) -0.062(6) 0.005(4) 0.050(5)
O9 0.076(5) 0.136(7) 0.211(9) -0.017(6) 0.021(5) 0.022(5)
C21 0.089(6) 0.085(6) 0.065(5) -0.006(4) 0.043(4) -0.018(5)
O11 0.099(5) 0.239(10) 0.117(6) -0.099(6) 0.048(4) -0.040(6)
O12 0.103(5) 0.139(7) 0.183(8) 0.045(6) 0.069(5) -0.015(5)
C76 0.051(4) 0.049(4) 0.055(4) 0.001(3) 0.002(3) -0.002(3)
C60 0.050(4) 0.070(5) 0.072(5) 0.002(4) 0.010(4) 0.010(4)
C22 0.041(4) 0.064(5) 0.110(6) -0.009(4) 0.002(4) -0.011(4)
C1 0.093(7) 0.123(8) 0.034(4) 0.018(4) 0.005(4) -0.022(6)
C54 0.113(7) 0.071(5) 0.054(4) 0.005(4) 0.030(4) -0.021(5)
O13 0.149(7) 0.118(6) 0.167(8) -0.053(6) 0.073(6) -0.033(5)
C20 0.092(6) 0.100(7) 0.061(5) -0.021(5) -0.003(4) -0.003(5)
C53 0.171(10) 0.082(6) 0.048(4) 0.023(4) 0.041(5) 0.058(6)
F5 0.116(6) 0.189(8) 0.235(9) -0.023(7) 0.057(6) -0.071(6)
C2 0.127(7) 0.063(5) 0.043(4) 0.017(4) 0.031(4) 0.016(5)
C19 0.068(5) 0.057(5) 0.119(7) -0.024(5) 0.007(5) -0.015(4)
C51 0.141(8) 0.066(5) 0.045(4) -0.015(4) 0.012(4) -0.019(5)
C91 0.095(7) 0.105(7) 0.065(5) -0.013(5) 0.015(5) 0.034(6)
N10 0.150(7) 0.140(7) 0.122(6) 0.010(6) 0.003(6) -0.069(6)
C50 0.094(6) 0.098(7) 0.058(5) -0.003(4) 0.024(4) 0.041(5)
C90 0.111(7) 0.081(6) 0.082(6) -0.016(5) 0.002(5) 0.019(5)
F1 0.137(7) 0.323(13) 0.130(6) 0.095(7) 0.015(5) -0.013(7)
O10 0.146(7) 0.197(9) 0.118(6) 0.018(6) 0.016(5) -0.101(7)
C52 0.080(6) 0.156(10) 0.051(5) 0.016(5) 0.003(4) 0.010(6)
F2 0.147(7) 0.235(11) 0.245(10) 0.080(8) 0.010(7) 0.092(7)
C85 0.074(5) 0.074(5) 0.173(7) 0.012(5) 0.058(5) 0.002(4)
C18 0.088(6) 0.053(5) 0.137(8) 0.006(5) -0.001(6) 0.005(5)
C10 0.208(13) 0.104(8) 0.079(6) -0.042(6) 0.040(7) -0.061(8)
F3 0.152(8) 0.384(17) 0.135(7) -0.043(8) -0.040(6) -0.052(10)
C6 0.104(9) 0.272(18) 0.059(6) 0.027(8) -0.004(5) -0.028(10)
C8 0.139(9) 0.124(8) 0.056(5) -0.005(5) 0.029(5) -0.065(7)
C9 0.144(9) 0.121(9) 0.085(6) 0.016(6) 0.065(6) 0.040(7)
C7 0.208(13) 0.086(7) 0.101(7) 0.045(6) 0.075(8) 0.054(8)
C87 0.080(8) 0.156(12) 0.140(10) -0.061(9) 0.044(8) -0.033(8)
C86 0.059(7) 0.232(16) 0.153(13) 0.059(10) -0.026(8) 0.002(10)
C92 0.193(11) 0.174(11) 0.143(10) -0.012(9) 0.021(9) 0.009(9)
C94 0.162(7) 0.149(7) 0.173(7) 0.007(6) -0.002(6) -0.017(6)
O23 0.156(8) 0.185(9) 0.305(11) 0.002(9) -0.020(8) 0.022(7)
C93 0.190(11) 0.234(13) 0.214(12) -0.002(11) 0.068(10) -0.049(11)
C89 0.185(9) 0.223(10) 0.197(9) -0.047(8) 0.004(8) 0.050(8)
S4 0.134(4) 0.116(3) 0.102(3) -0.025(3) -0.009(3) -0.019(3)
S5 0.156(4) 0.101(4) 0.048(3) -0.023(3) 0.050(3) -0.035(4)
O19 0.105(4) 0.103(4) 0.084(4) -0.013(3) -0.005(3) 0.021(3)
O18 0.153(5) 0.098(4) 0.093(4) 0.014(4) 0.008(4) -0.029(4)
O20 0.132(8) 0.147(9) 0.075(6) -0.052(6) 0.076(6) -0.063(7)
O21 0.122(9) 0.131(9) 0.096(8) 0.002(8) 0.010(7) -0.011(8)
F12 0.245(11) 0.260(12) 0.205(9) 0.029(9) 0.094(8) 0.092(10)
F11 0.290(11) 0.146(8) 0.383(13) 0.028(9) 0.132(10) -0.062(8)
F10 0.090(5) 0.284(11) 0.265(9) 0.033(8) 0.017(6) 0.026(6)
C88 0.221(7) 0.239(7) 0.243(7) 0.013(5) 0.043(5) 0.022(5)

loop_
_atom_type_symbol
_atom_type_description
_atom_type_scat_dispersion_real
_atom_type_scat_dispersion_imag
_atom_type_scat_source
C C 0.0033 0.0016 'International Tables Vol C Tables 4.2.6.8 and 6.1.1.4'
H H 0.0000 0.0000 'International Tables Vol C Tables 4.2.6.8 and 6.1.1.4'
F F 0.0171 0.0103 'International Tables Vol C Tables 4.2.6.8 and 6.1.1.4'
N N 0.0061 0.0033 'International Tables Vol C Tables 4.2.6.8 and 6.1.1.4'
O O 0.0106 0.0060 'International Tables Vol C Tables 4.2.6.8 and 6.1.1.4'
Rh Rh -1.1178 0.9187 'International Tables Vol C Tables 4.2.6.8 and 6.1.1.4'
S S 0.1246 0.1234 'International Tables Vol C Tables 4.2.6.8 and 6.1.1.4'

loop_
_geom_angle_atom_site_label_1
_geom_angle_atom_site_label_2
_geom_angle_atom_site_label_3
_geom_angle
_geom_angle_site_symmetry_1
_geom_angle_site_symmetry_3
_geom_angle_publ_flag
O6 Rh3 O5 77.62(14) . . ?
O6 Rh3 C57 93.15(19) . . ?
O6 Rh3 C55 148.2(2) . . ?
O6 Rh3 C59 152.7(2) . . ?
N5 Rh3 O5 83.65(16) . . ?
N5 Rh3 O6 85.90(16) . . ?
N5 Rh3 C57 138.2(2) . . ?
N5 Rh3 C58 103.4(2) . . ?
N5 Rh3 C55 125.8(2) . . ?
N5 Rh3 C56 163.9(2) . . ?
N5 Rh3 C59 98.6(2) . . ?
C57 Rh3 O5 136.92(19) . . ?
C57 Rh3 C59 65.6(2) . . ?
C58 Rh3 O5 167.3(2) . . ?
C58 Rh3 O6 113.1(2) . . ?
C58 Rh3 C57 39.6(2) . . ?
C58 Rh3 C55 66.1(2) . . ?
C58 Rh3 C56 66.5(2) . . ?
C58 Rh3 C59 39.6(2) . . ?
C55 Rh3 O5 101.2(2) . . ?
C55 Rh3 C57 65.7(2) . . ?
C55 Rh3 C59 38.5(2) . . ?
C56 Rh3 O5 104.15(19) . . ?
C56 Rh3 O6 109.37(19) . . ?
C56 Rh3 C57 39.3(2) . . ?
C56 Rh3 C55 39.4(2) . . ?
C56 Rh3 C59 65.5(2) . . ?
C59 Rh3 O5 129.6(2) . . ?
O3 Rh2 O4 77.65(15) . . ?
O3 Rh2 C14 94.2(2) . . ?
O3 Rh2 C13 107.3(2) . . ?
O3 Rh2 C16 156.0(2) . . ?
O3 Rh2 C17 145.1(2) . . ?
N4 Rh2 O3 86.35(17) 3_566 . ?
N4 Rh2 O4 82.87(17) 3_566 . ?
N4 Rh2 C14 135.8(2) 3_566 . ?
N4 Rh2 C13 164.8(2) 3_566 . ?
N4 Rh2 C16 99.0(2) 3_566 . ?
N4 Rh2 C17 128.2(2) 3_566 . ?
C14 Rh2 O4 140.4(2) . . ?
C14 Rh2 C16 65.6(3) . . ?
C13 Rh2 O4 106.2(2) . . ?
C13 Rh2 C14 39.0(2) . . ?
C13 Rh2 C16 65.8(3) . . ?
C15 Rh2 O3 116.5(2) . . ?
C15 Rh2 O4 165.0(2) . . ?
C15 Rh2 N4 102.1(2) . 3_566 ?
C15 Rh2 C14 39.4(3) . . ?
C15 Rh2 C13 66.1(3) . . ?
C15 Rh2 C16 39.5(3) . . ?
C15 Rh2 C17 66.1(3) . . ?
C16 Rh2 O4 126.1(2) . . ?
C17 Rh2 O4 99.7(2) . . ?
C17 Rh2 C14 65.5(3) . . ?
C17 Rh2 C13 39.4(3) . . ?
C17 Rh2 C16 39.0(3) . . ?
O8 Rh4 O7 78.10(15) . . ?
O8 Rh4 C48 142.8(3) . . ?
O8 Rh4 C49 105.4(2) . . ?
N8 Rh4 O7 84.11(17) 3_676 . ?
N8 Rh4 O8 87.58(17) 3_676 . ?
N8 Rh4 C45 134.6(2) 3_676 . ?
N8 Rh4 C48 129.0(3) 3_676 . ?
N8 Rh4 C49 165.2(2) 3_676 . ?
C47 Rh4 O7 122.9(2) . . ?
C47 Rh4 O8 158.3(2) . . ?
C47 Rh4 N8 99.2(3) . 3_676 ?
C47 Rh4 C45 66.0(3) . . ?
C47 Rh4 C48 38.9(3) . . ?
C47 Rh4 C49 66.1(3) . . ?
C47 Rh4 C46 39.4(3) . . ?
C45 Rh4 O7 140.7(2) . . ?
C45 Rh4 O8 94.6(2) . . ?
C45 Rh4 C48 65.6(3) . . ?
C45 Rh4 C49 39.0(2) . . ?
C48 Rh4 O7 97.2(2) . . ?
C49 Rh4 O7 105.3(2) . . ?
C49 Rh4 C48 39.7(3) . . ?
C46 Rh4 O7 161.7(2) . . ?
C46 Rh4 O8 119.1(2) . . ?
C46 Rh4 N8 101.8(2) . 3_676 ?
C46 Rh4 C45 39.2(3) . . ?
C46 Rh4 C48 65.4(3) . . ?
C46 Rh4 C49 65.8(3) . . ?
O1 Rh1 O2 77.77(15) . . ?
N1 Rh1 O2 85.54(18) . . ?
N1 Rh1 O1 86.78(18) . . ?
N1 Rh1 C5 105.6(3) . . ?
N1 Rh1 C3 119.6(3) . . ?
N1 Rh1 C4 95.8(3) . . ?
N1 Rh1 C1 141.2(3) . . ?
N1 Rh1 C2 159.7(3) . . ?
C5 Rh1 O2 164.6(3) . . ?
C5 Rh1 O1 112.8(3) . . ?
C5 Rh1 C3 65.2(3) . . ?
C5 Rh1 C4 38.7(3) . . ?
C5 Rh1 C1 38.1(3) . . ?
C5 Rh1 C2 65.5(3) . . ?
C3 Rh1 O2 100.2(2) . . ?
C3 Rh1 O1 153.4(3) . . ?
C3 Rh1 C1 65.5(3) . . ?
C3 Rh1 C2 40.3(3) . . ?
C4 Rh1 O2 131.3(3) . . ?
C4 Rh1 O1 150.9(3) . . ?
C4 Rh1 C3 38.3(3) . . ?
C4 Rh1 C1 64.2(4) . . ?
C4 Rh1 C2 65.5(3) . . ?
C1 Rh1 O2 132.9(3) . . ?
C1 Rh1 O1 96.2(3) . . ?
C2 Rh1 O2 100.4(3) . . ?
C2 Rh1 O1 113.4(3) . . ?
C2 Rh1 C1 39.1(3) . . ?
O17 S3 O15 114.4(4) . . ?
O17 S3 C85 103.6(4) . . ?
O16 S3 O17 117.5(3) . . ?
O16 S3 O15 111.3(4) . . ?
O16 S3 C85 105.0(5) . . ?
O15 S3 C85 103.2(6) . . ?
O9 S2 C87 105.1(6) . . ?
O11 S2 O9 115.7(6) . . ?
O11 S2 O10 116.7(6) . . ?
O11 S2 C87 104.5(5) . . ?
O10 S2 O9 110.7(6) . . ?
O10 S2 C87 102.2(6) . . ?
O14 S1 O13 114.6(5) . . ?
O14 S1 C86 102.8(7) . . ?
O12 S1 O14 117.2(5) . . ?
O12 S1 O13 115.5(5) . . ?
O12 S1 C86 102.6(6) . . ?
O13 S1 C86 100.7(8) . . ?
C43 O7 Rh4 112.1(4) . . ?
C44 O5 Rh3 112.0(4) . . ?
C43 O6 Rh3 113.2(3) . . ?
C44 O8 Rh4 113.7(4) . . ?
C12 O3 Rh2 113.5(4) . . ?
C12 O2 Rh1 113.3(4) . . ?
C65 N5 Rh3 127.6(4) . . ?
C65 N5 C66 106.2(5) . . ?
C66 N5 Rh3 126.2(4) . . ?
C11 O4 Rh2 112.2(4) . . ?
C11 O1 Rh1 114.2(4) . . ?
C65 N6 C68 126.9(5) . . ?
C65 N6 C67 106.9(5) . . ?
C67 N6 C68 126.1(5) . . ?
C40 N3 C33 126.6(5) . . ?
C40 N3 C41 106.9(5) . . ?
C41 N3 C33 126.4(5) . . ?
C40 N4 Rh2 125.1(4) . 3_566 ?
C40 N4 C42 106.6(5) . . ?
C42 N4 Rh2 128.3(4) . 3_566 ?
C82 N8 Rh4 126.8(4) . 3_676 ?
C82 N8 C84 106.8(5) . . ?
C84 N8 Rh4 126.5(4) . 3_676 ?
C82 N7 C83 107.0(5) . . ?
C82 N7 C75 125.2(5) . . ?
C83 N7 C75 127.8(5) . . ?
C30 C31 C32 122.0(5) . . ?
C30 C31 C36 118.9(5) . . ?
C32 C31 C36 119.1(5) . . ?
C23 N1 Rh1 124.6(4) . . ?
C23 N1 C24 106.1(5) . . ?
C24 N1 Rh1 129.1(4) . . ?
C32 C33 N3 120.1(5) . . ?
C32 C33 C34 120.3(6) . . ?
C34 C33 N3 119.6(5) . . ?
C23 N2 C26 125.7(5) . . ?
C23 N2 C25 105.9(5) . . ?
C25 N2 C26 128.3(5) . . ?
C81 C68 N6 120.7(5) . . ?
C81 C68 C69 121.4(5) . . ?
C69 C68 N6 117.9(5) . . ?
C72 C73 C78 119.2(5) . . ?
C72 C73 C74 121.8(5) . . ?
C74 C73 C78 119.0(5) . . ?
C31 C30 H30 119.1 . . ?
C31 C30 C29 121.7(5) . . ?
C29 C30 H30 119.1 . . ?
N5 C65 N6 110.6(5) . . ?
N5 C65 H65 124.7 . . ?
N6 C65 H65 124.7 . . ?
O7 C43 O6 123.9(5) . . ?
O7 C43 C44 118.9(5) . . ?
O6 C43 C44 117.2(5) . . ?
C31 C32 H32 119.5 . . ?
C33 C32 C31 120.9(5) . . ?
C33 C32 H32 119.5 . . ?
C58 C57 Rh3 69.3(3) . . ?
C58 C57 C62 125.6(6) . . ?
C56 C57 Rh3 69.7(3) . . ?
C56 C57 C58 108.0(5) . . ?
C56 C57 C62 126.2(6) . . ?
C62 C57 Rh3 122.7(4) . . ?
O5 C44 O8 124.5(5) . . ?
O5 C44 C43 118.8(5) . . ?
O8 C44 C43 116.7(5) . . ?
C30 C29 C38 119.4(5) . . ?
C30 C29 C28 121.9(5) . . ?
C28 C29 C38 118.7(6) . . ?
N5 C66 H66 125.4 . . ?
C67 C66 N5 109.2(5) . . ?
C67 C66 H66 125.4 . . ?
C72 C71 C70 122.8(5) . . ?
C72 C71 C80 118.7(5) . . ?
C70 C71 C80 118.5(5) . . ?
C57 C58 Rh3 71.1(3) . . ?
C57 C58 C59 107.0(5) . . ?
C57 C58 C63 125.7(6) . . ?
C59 C58 Rh3 71.1(3) . . ?
C59 C58 C63 127.2(6) . . ?
C63 C58 Rh3 126.2(4) . . ?
N3 C40 H40 124.6 . . ?
N4 C40 N3 110.8(5) . . ?
N4 C40 H40 124.6 . . ?
C68 C81 H81 119.6 . . ?
C68 C81 C80 120.7(6) . . ?
C80 C81 H81 119.6 . . ?
C68 C69 H69 120.6 . . ?
C70 C69 C68 118.7(5) . . ?
C70 C69 H69 120.6 . . ?
C36 C37 H37 119.3 . . ?
C36 C37 C38 121.4(5) . . ?
C38 C37 H37 119.3 . . ?
C73 C72 C71 121.7(5) . . ?
C73 C72 H72 119.1 . . ?
C71 C72 H72 119.1 . . ?
C71 C70 H70 118.8 . . ?
C69 C70 C71 122.3(6) . . ?
C69 C70 H70 118.8 . . ?
C71 C80 C81 118.4(5) . . ?
C79 C80 C71 119.4(5) . . ?
C79 C80 C81 122.2(5) . . ?
C37 C36 C31 119.5(5) . . ?
C37 C36 C35 123.1(6) . . ?
C35 C36 C31 117.4(6) . . ?
C29 C38 C39 118.8(5) . . ?
C37 C38 C29 119.0(5) . . ?
C37 C38 C39 122.2(5) . . ?
O3 C12 C11 116.7(5) . . ?
O2 C12 O3 124.7(5) . . ?
O2 C12 C11 118.6(5) . . ?
C13 C14 Rh2 70.1(4) . . ?
C13 C14 C15 108.2(6) . . ?
C13 C14 C19 124.7(7) . . ?
C15 C14 Rh2 69.3(4) . . ?
C15 C14 C19 127.0(7) . . ?
C19 C14 Rh2 123.8(5) . . ?
C79 C78 C73 119.4(6) . . ?
C79 C78 C77 122.6(6) . . ?
C77 C78 C73 118.0(5) . . ?
N6 C67 H67 126.5 . . ?
C66 C67 N6 107.1(5) . . ?
C66 C67 H67 126.5 . . ?
C73 C74 H74 119.5 . . ?
C75 C74 C73 121.1(6) . . ?
C75 C74 H74 119.5 . . ?
C56 C55 Rh3 69.7(3) . . ?
C56 C55 C60 125.8(6) . . ?
C59 C55 Rh3 70.8(3) . . ?
C59 C55 C56 108.1(5) . . ?
C59 C55 C60 126.1(6) . . ?
C60 C55 Rh3 124.9(5) . . ?
C80 C79 H79 119.3 . . ?
C78 C79 C80 121.5(6) . . ?
C78 C79 H79 119.3 . . ?
C39 C26 N2 121.1(6) . . ?
C39 C26 C27 120.8(6) . . ?
C27 C26 N2 118.1(5) . . ?
C33 C34 H34 120.0 . . ?
C35 C34 C33 120.0(6) . . ?
C35 C34 H34 120.0 . . ?
N4 C42 H42 125.1 . . ?
C41 C42 N4 109.8(6) . . ?
C41 C42 H42 125.1 . . ?
C38 C39 H39 120.1 . . ?
C26 C39 C38 119.9(6) . . ?
C26 C39 H39 120.1 . . ?
N1 C23 N2 111.3(6) . . ?
N1 C23 H23 124.3 . . ?
N2 C23 H23 124.3 . . ?
C57 C56 Rh3 71.0(3) . . ?
C57 C56 C55 108.0(5) . . ?
C57 C56 C61 125.9(6) . . ?
C55 C56 Rh3 70.9(3) . . ?
C55 C56 C61 125.9(6) . . ?
C61 C56 Rh3 127.4(5) . . ?
N3 C41 H41 127.0 . . ?
C42 C41 N3 105.9(5) . . ?
C42 C41 H41 127.0 . . ?
C29 C28 H28 119.4 . . ?
C27 C28 C29 121.2(6) . . ?
C27 C28 H28 119.4 . . ?
O4 C11 O1 125.7(6) . . ?
O4 C11 C12 118.5(5) . . ?
O1 C11 C12 115.8(5) . . ?
N8 C82 N7 110.2(6) . . ?
N8 C82 H82 124.9 . . ?
N7 C82 H82 124.9 . . ?
N8 C84 H84 125.4 . . ?
C83 C84 N8 109.2(6) . . ?
C83 C84 H84 125.4 . . ?
C58 C59 Rh3 69.3(3) . . ?
C58 C59 C64 125.7(6) . . ?
C55 C59 Rh3 70.7(3) . . ?
C55 C59 C58 108.8(5) . . ?
C55 C59 C64 125.5(6) . . ?
C64 C59 Rh3 127.0(4) . . ?
C36 C35 H35 118.9 . . ?
C34 C35 C36 122.3(6) . . ?
C34 C35 H35 118.9 . . ?
N7 C83 H83 126.6 . . ?
C84 C83 N7 106.9(6) . . ?
C84 C83 H83 126.6 . . ?
C26 C27 H27 119.7 . . ?
C28 C27 C26 120.5(6) . . ?
C28 C27 H27 119.7 . . ?
C14 C13 Rh2 70.9(4) . . ?
C14 C13 C17 107.8(6) . . ?
C14 C13 C18 125.6(7) . . ?
C17 C13 Rh2 70.3(4) . . ?
C17 C13 C18 126.5(7) . . ?
C18 C13 Rh2 125.8(6) . . ?
C48 C47 Rh4 71.3(4) . . ?
C48 C47 C46 108.2(7) . . ?
C48 C47 C52 126.5(8) . . ?
C46 C47 Rh4 70.6(4) . . ?
C46 C47 C52 125.3(8) . . ?
C52 C47 Rh4 126.0(5) . . ?
C14 C15 Rh2 71.3(4) . . ?
C14 C15 C16 107.8(6) . . ?
C14 C15 C20 125.2(7) . . ?
C16 C15 Rh2 71.3(4) . . ?
C16 C15 C20 126.8(7) . . ?
C20 C15 Rh2 126.3(5) . . ?
C49 C45 Rh4 70.6(4) . . ?
C49 C45 C46 108.4(6) . . ?
C49 C45 C50 125.5(7) . . ?
C46 C45 Rh4 70.2(4) . . ?
C46 C45 C50 126.1(7) . . ?
C50 C45 Rh4 123.0(5) . . ?
C47 C48 Rh4 69.8(4) . . ?
C47 C48 C49 108.1(6) . . ?
C47 C48 C53 125.1(8) . . ?
C49 C48 Rh4 70.0(3) . . ?
C49 C48 C53 126.6(8) . . ?
C53 C48 Rh4 122.7(4) . . ?
C74 C75 N7 120.7(6) . . ?
C74 C75 C76 120.8(6) . . ?
C76 C75 N7 118.4(6) . . ?
C15 C16 Rh2 69.2(4) . . ?
C15 C16 C21 125.7(7) . . ?
C17 C16 Rh2 70.0(4) . . ?
C17 C16 C15 107.6(6) . . ?
C17 C16 C21 126.6(7) . . ?
C21 C16 Rh2 127.2(5) . . ?
N2 C25 H25 126.5 . . ?
C24 C25 N2 107.0(6) . . ?
C24 C25 H25 126.5 . . ?
N1 C24 H24 125.2 . . ?
C25 C24 N1 109.6(6) . . ?
C25 C24 H24 125.2 . . ?
C45 C49 Rh4 70.4(4) . . ?
C45 C49 C48 107.3(6) . . ?
C45 C49 C54 126.8(7) . . ?
C48 C49 Rh4 70.3(4) . . ?
C48 C49 C54 125.9(7) . . ?
C54 C49 Rh4 126.1(4) . . ?
C47 C46 Rh4 70.0(4) . . ?
C47 C46 C51 125.7(8) . . ?
C45 C46 Rh4 70.6(3) . . ?
C45 C46 C47 108.0(7) . . ?
C45 C46 C51 126.3(7) . . ?
C51 C46 Rh4 123.6(5) . . ?
C59 C64 H64A 109.5 . . ?
C59 C64 H64B 109.5 . . ?
C59 C64 H64C 109.5 . . ?
H64A C64 H64B 109.5 . . ?
H64A C64 H64C 109.5 . . ?
H64B C64 H64C 109.5 . . ?
C13 C17 Rh2 70.3(4) . . ?
C13 C17 C22 125.1(7) . . ?
C16 C17 Rh2 70.9(4) . . ?
C16 C17 C13 108.4(6) . . ?
C16 C17 C22 126.5(7) . . ?
C22 C17 Rh2 124.3(5) . . ?
C78 C77 H77 119.4 . . ?
C76 C77 C78 121.2(6) . . ?
C76 C77 H77 119.4 . . ?
C57 C62 H62A 109.5 . . ?
C57 C62 H62B 109.5 . . ?
C57 C62 H62C 109.5 . . ?
H62A C62 H62B 109.5 . . ?
H62A C62 H62C 109.5 . . ?
H62B C62 H62C 109.5 . . ?
C4 C5 Rh1 70.8(4) . . ?
C4 C5 C10 126.2(10) . . ?
C1 C5 Rh1 71.8(5) . . ?
C1 C5 C4 108.2(8) . . ?
C1 C5 C10 125.5(10) . . ?
C10 C5 Rh1 125.9(6) . . ?
C4 C3 Rh1 70.6(4) . . ?
C4 C3 C2 107.1(7) . . ?
C4 C3 C8 127.8(9) . . ?
C2 C3 Rh1 70.0(4) . . ?
C2 C3 C8 125.1(8) . . ?
C8 C3 Rh1 124.5(5) . . ?
C5 C4 Rh1 70.5(4) . . ?
C5 C4 C9 125.0(9) . . ?
C3 C4 Rh1 71.1(4) . . ?
C3 C4 C5 109.7(8) . . ?
C3 C4 C9 125.4(9) . . ?
C9 C4 Rh1 125.3(6) . . ?
C91 N9 C90 125.9(8) . . ?
C91 N9 C89 119.8(10) . . ?
C89 N9 C90 114.2(10) . . ?
C56 C61 H61A 109.5 . . ?
C56 C61 H61B 109.5 . . ?
C56 C61 H61C 109.5 . . ?
H61A C61 H61B 109.5 . . ?
H61A C61 H61C 109.5 . . ?
H61B C61 H61C 109.5 . . ?
C58 C63 H63A 109.5 . . ?
C58 C63 H63B 109.5 . . ?
C58 C63 H63C 109.5 . . ?
H63A C63 H63B 109.5 . . ?
H63A C63 H63C 109.5 . . ?
H63B C63 H63C 109.5 . . ?
C16 C21 H21A 109.5 . . ?
C16 C21 H21B 109.5 . . ?
C16 C21 H21C 109.5 . . ?
H21A C21 H21B 109.5 . . ?
H21A C21 H21C 109.5 . . ?
H21B C21 H21C 109.5 . . ?
C75 C76 H76 120.1 . . ?
C77 C76 C75 119.8(6) . . ?
C77 C76 H76 120.1 . . ?
C55 C60 H60A 109.5 . . ?
C55 C60 H60B 109.5 . . ?
C55 C60 H60C 109.5 . . ?
H60A C60 H60B 109.5 . . ?
H60A C60 H60C 109.5 . . ?
H60B C60 H60C 109.5 . . ?
C17 C22 H22A 109.5 . . ?
C17 C22 H22B 109.5 . . ?
C17 C22 H22C 109.5 . . ?
H22A C22 H22B 109.5 . . ?
H22A C22 H22C 109.5 . . ?
H22B C22 H22C 109.5 . . ?
C5 C1 Rh1 70.1(4) . . ?
C5 C1 C2 109.4(8) . . ?
C5 C1 C6 126.2(11) . . ?
C2 C1 Rh1 70.2(4) . . ?
C2 C1 C6 124.4(11) . . ?
C6 C1 Rh1 123.2(6) . . ?
C49 C54 H54A 109.5 . . ?
C49 C54 H54B 109.5 . . ?
C49 C54 H54C 109.5 . . ?
H54A C54 H54B 109.5 . . ?
H54A C54 H54C 109.5 . . ?
H54B C54 H54C 109.5 . . ?
C15 C20 H20A 109.5 . . ?
C15 C20 H20B 109.5 . . ?
C15 C20 H20C 109.5 . . ?
H20A C20 H20B 109.5 . . ?
H20A C20 H20C 109.5 . . ?
H20B C20 H20C 109.5 . . ?
C48 C53 H53A 109.5 . . ?
C48 C53 H53B 109.5 . . ?
C48 C53 H53C 109.5 . . ?
H53A C53 H53B 109.5 . . ?
H53A C53 H53C 109.5 . . ?
H53B C53 H53C 109.5 . . ?
C3 C2 Rh1 69.7(4) . . ?
C3 C2 C7 128.0(9) . . ?
C1 C2 Rh1 70.7(4) . . ?
C1 C2 C3 105.6(7) . . ?
C1 C2 C7 126.4(10) . . ?
C7 C2 Rh1 123.2(6) . . ?
C14 C19 H19A 109.5 . . ?
C14 C19 H19B 109.5 . . ?
C14 C19 H19C 109.5 . . ?
H19A C19 H19B 109.5 . . ?
H19A C19 H19C 109.5 . . ?
H19B C19 H19C 109.5 . . ?
C46 C51 H51A 109.5 . . ?
C46 C51 H51B 109.5 . . ?
C46 C51 H51C 109.5 . . ?
H51A C51 H51B 109.5 . . ?
H51A C51 H51C 109.5 . . ?
H51B C51 H51C 109.5 . . ?
N9 C91 H91 117.7 . . ?
O22 C91 N9 124.6(9) . . ?
O22 C91 H91 117.7 . . ?
C94 N10 C92 136.1(14) . . ?
C94 N10 C93 111.6(15) . . ?
C93 N10 C92 112.3(13) . . ?
C45 C50 H50A 109.5 . . ?
C45 C50 H50B 109.5 . . ?
C45 C50 H50C 109.5 . . ?
H50A C50 H50B 109.5 . . ?
H50A C50 H50C 109.5 . . ?
H50B C50 H50C 109.5 . . ?
N9 C90 H90A 109.5 . . ?
N9 C90 H90B 109.5 . . ?
N9 C90 H90C 109.5 . . ?
H90A C90 H90B 109.5 . . ?
H90A C90 H90C 109.5 . . ?
H90B C90 H90C 109.5 . . ?
C47 C52 H52A 109.5 . . ?
C47 C52 H52B 109.5 . . ?
C47 C52 H52C 109.5 . . ?
H52A C52 H52B 109.5 . . ?
H52A C52 H52C 109.5 . . ?
H52B C52 H52C 109.5 . . ?
F9 C85 S3 110.2(7) . . ?
F7 C85 S3 110.4(8) . . ?
F7 C85 F9 108.7(9) . . ?
F8 C85 S3 110.4(8) . . ?
F8 C85 F9 108.4(10) . . ?
F8 C85 F7 108.7(9) . . ?
C13 C18 H18A 109.5 . . ?
C13 C18 H18B 109.5 . . ?
C13 C18 H18C 109.5 . . ?
H18A C18 H18B 109.5 . . ?
H18A C18 H18C 109.5 . . ?
H18B C18 H18C 109.5 . . ?
C5 C10 H10A 109.5 . . ?
C5 C10 H10B 109.5 . . ?
C5 C10 H10C 109.5 . . ?
H10A C10 H10B 109.5 . . ?
H10A C10 H10C 109.5 . . ?
H10B C10 H10C 109.5 . . ?
C1 C6 H6A 109.5 . . ?
C1 C6 H6B 109.5 . . ?
C1 C6 H6C 109.5 . . ?
H6A C6 H6B 109.5 . . ?
H6A C6 H6C 109.5 . . ?
H6B C6 H6C 109.5 . . ?
C3 C8 H8A 109.5 . . ?
C3 C8 H8B 109.5 . . ?
C3 C8 H8C 109.5 . . ?
H8A C8 H8B 109.5 . . ?
H8A C8 H8C 109.5 . . ?
H8B C8 H8C 109.5 . . ?
C4 C9 H9A 109.5 . . ?
C4 C9 H9B 109.5 . . ?
C4 C9 H9C 109.5 . . ?
H9A C9 H9B 109.5 . . ?
H9A C9 H9C 109.5 . . ?
H9B C9 H9C 109.5 . . ?
C2 C7 H7A 109.5 . . ?
C2 C7 H7B 109.5 . . ?
C2 C7 H7C 109.5 . . ?
H7A C7 H7B 109.5 . . ?
H7A C7 H7C 109.5 . . ?
H7B C7 H7C 109.5 . . ?
F6 C87 S2 112.7(9) . . ?
F6 C87 F5 102.4(9) . . ?
F4 C87 S2 114.4(8) . . ?
F4 C87 F6 111.5(14) . . ?
F4 C87 F5 105.5(12) . . ?
F5 C87 S2 109.3(10) . . ?
F1 C86 S1 110.3(8) . . ?
F1 C86 F2 109.8(15) . . ?
F2 C86 S1 108.0(13) . . ?
F3 C86 S1 113.1(14) . . ?
F3 C86 F1 108.7(17) . . ?
F3 C86 F2 106.8(11) . . ?
N10 C92 H92A 109.5 . . ?
N10 C92 H92B 109.5 . . ?
N10 C92 H92C 109.5 . . ?
H92A C92 H92B 109.5 . . ?
H92A C92 H92C 109.5 . . ?
H92B C92 H92C 109.5 . . ?
N10 C94 H94 130.0 . . ?
N10 C94 O23 99.9(14) . . ?
O23 C94 H94 130.0 . . ?
N10 C93 H93A 109.5 . . ?
N10 C93 H93B 109.5 . . ?
N10 C93 H93C 109.5 . . ?
H93A C93 H93B 109.5 . . ?
H93A C93 H93C 109.5 . . ?
H93B C93 H93C 109.5 . . ?
N9 C89 H89A 109.5 . . ?
N9 C89 H89B 109.5 . . ?
N9 C89 H89C 109.5 . . ?
H89A C89 H89B 109.5 . . ?
H89A C89 H89C 109.5 . . ?
H89B C89 H89C 109.5 . . ?
S5 S4 O19 81.8(7) . . ?
S5 S4 O18 60.6(6) . . ?
S5 S4 O20 162.9(9) . . ?
S5 S4 C88 75.7(8) . . ?
O19 S4 O18 112.6(6) . . ?
O19 S4 O20 113.8(7) . . ?
O19 S4 C88 114.7(8) . . ?
O18 S4 O20 115.6(7) . . ?
O18 S4 C88 107.5(8) . . ?
O20 S4 C88 90.8(9) . . ?
S4 S5 O19 64.4(6) . . ?
S4 S5 O18 82.9(6) . . ?
S4 S5 O21 159.5(13) . . ?
S4 S5 C88 73.1(8) . . ?
O19 S5 C88 106.4(8) . . ?
O18 S5 O19 114.7(5) . . ?
O18 S5 O21 103.0(11) . . ?
O18 S5 C88 116.1(10) . . ?
O21 S5 O19 127.4(12) . . ?
O21 S5 C88 86.7(12) . . ?
S4 O19 S5 33.8(3) . . ?
S5 O18 S4 36.5(3) . . ?
S4 C88 S5 31.2(3) . . ?
F12 C88 S4 90.7(10) . . ?
F12 C88 S5 61.2(8) . . ?
F11 C88 S4 95.5(12) . . ?
F11 C88 S5 110.1(12) . . ?
F11 C88 F12 102.0(15) . . ?
F10 C88 S4 108.0(14) . . ?
F10 C88 S5 112.8(14) . . ?
F10 C88 F12 120.6(17) . . ?
F10 C88 F11 129.9(17) . . ?

loop_
_geom_bond_atom_site_label_1
_geom_bond_atom_site_label_2
_geom_bond_distance
_geom_bond_site_symmetry_2
_geom_bond_publ_flag
Rh3 O5 2.153(4) . ?
Rh3 O6 2.141(4) . ?
Rh3 N5 2.119(5) . ?
Rh3 C57 2.144(6) . ?
Rh3 C58 2.120(5) . ?
Rh3 C55 2.142(6) . ?
Rh3 C56 2.126(6) . ?
Rh3 C59 2.145(6) . ?
Rh2 O3 2.131(4) . ?
Rh2 O4 2.156(4) . ?
Rh2 N4 2.125(5) 3_566 ?
Rh2 C14 2.142(6) . ?
Rh2 C13 2.131(7) . ?
Rh2 C15 2.115(6) . ?
Rh2 C16 2.143(6) . ?
Rh2 C17 2.131(6) . ?
Rh4 O7 2.140(4) . ?
Rh4 O8 2.126(4) . ?
Rh4 N8 2.125(5) 3_676 ?
Rh4 C47 2.112(6) . ?
Rh4 C45 2.125(6) . ?
Rh4 C48 2.131(6) . ?
Rh4 C49 2.128(6) . ?
Rh4 C46 2.120(6) . ?
Rh1 O2 2.149(4) . ?
Rh1 O1 2.139(4) . ?
Rh1 N1 2.112(5) . ?
Rh1 C5 2.113(7) . ?
Rh1 C3 2.122(7) . ?
Rh1 C4 2.116(7) . ?
Rh1 C1 2.134(7) . ?
Rh1 C2 2.126(7) . ?
S3 O17 1.429(5) . ?
S3 O16 1.398(5) . ?
S3 O15 1.466(6) . ?
S3 C85 1.789(11) . ?
S2 O9 1.465(8) . ?
S2 O11 1.372(7) . ?
S2 O10 1.404(8) . ?
S2 C87 1.795(12) . ?
S1 O14 1.430(6) . ?
S1 O12 1.406(7) . ?
S1 O13 1.447(8) . ?
S1 C86 1.777(14) . ?
O7 C43 1.255(6) . ?
O5 C44 1.248(7) . ?
O6 C43 1.258(6) . ?
O8 C44 1.263(7) . ?
O3 C12 1.251(7) . ?
O2 C12 1.249(7) . ?
N5 C65 1.327(7) . ?
N5 C66 1.368(7) . ?
O4 C11 1.231(7) . ?
O1 C11 1.277(7) . ?
N6 C68 1.444(7) . ?
N6 C65 1.350(7) . ?
N6 C67 1.365(7) . ?
N3 C33 1.433(7) . ?
N3 C40 1.357(7) . ?
N3 C41 1.384(7) . ?
N4 C40 1.302(7) . ?
N4 C42 1.377(8) . ?
N8 C82 1.321(7) . ?
N8 C84 1.377(8) . ?
N7 C82 1.356(8) . ?
N7 C83 1.380(8) . ?
N7 C75 1.437(7) . ?
C31 C30 1.393(8) . ?
C31 C32 1.421(8) . ?
C31 C36 1.439(8) . ?
N1 C23 1.314(8) . ?
N1 C24 1.377(8) . ?
C33 C32 1.350(8) . ?
C33 C34 1.422(8) . ?
N2 C26 1.437(8) . ?
N2 C23 1.353(8) . ?
N2 C25 1.390(8) . ?
C68 C81 1.348(8) . ?
C68 C69 1.426(8) . ?
C73 C72 1.384(8) . ?
C73 C78 1.435(8) . ?
C73 C74 1.421(8) . ?
C30 H30 0.9500 . ?
C30 C29 1.399(8) . ?
C65 H65 0.9500 . ?
C43 C44 1.513(8) . ?
C32 H32 0.9500 . ?
C57 C58 1.443(8) . ?
C57 C56 1.435(8) . ?
C57 C62 1.483(9) . ?
C29 C38 1.423(8) . ?
C29 C28 1.421(8) . ?
C66 H66 0.9500 . ?
C66 C67 1.349(8) . ?
C71 C72 1.409(8) . ?
C71 C70 1.409(8) . ?
C71 C80 1.431(8) . ?
C58 C59 1.445(9) . ?
C58 C63 1.484(8) . ?
C40 H40 0.9500 . ?
C81 H81 0.9500 . ?
C81 C80 1.431(8) . ?
C69 H69 0.9500 . ?
C69 C70 1.362(8) . ?
C37 H37 0.9500 . ?
C37 C36 1.385(8) . ?
C37 C38 1.410(8) . ?
C72 H72 0.9500 . ?
C70 H70 0.9500 . ?
C80 C79 1.396(8) . ?
C36 C35 1.412(8) . ?
C38 C39 1.424(8) . ?
C12 C11 1.537(8) . ?
C14 C13 1.425(9) . ?
C14 C15 1.434(10) . ?
C14 C19 1.481(10) . ?
C78 C79 1.389(8) . ?
C78 C77 1.429(9) . ?
C67 H67 0.9500 . ?
C74 H74 0.9500 . ?
C74 C75 1.352(8) . ?
C55 C56 1.439(8) . ?
C55 C59 1.414(8) . ?
C55 C60 1.490(9) . ?
C79 H79 0.9500 . ?
C26 C39 1.358(8) . ?
C26 C27 1.422(9) . ?
C34 H34 0.9500 . ?
C34 C35 1.351(9) . ?
C42 H42 0.9500 . ?
C42 C41 1.342(9) . ?
C39 H39 0.9500 . ?
F9 C85 1.342(10) . ?
C23 H23 0.9500 . ?
C56 C61 1.501(8) . ?
C41 H41 0.9500 . ?
C28 H28 0.9500 . ?
C28 C27 1.327(9) . ?
C82 H82 0.9500 . ?
C84 H84 0.9500 . ?
C84 C83 1.343(9) . ?
C59 C64 1.498(9) . ?
C35 H35 0.9500 . ?
C83 H83 0.9500 . ?
C27 H27 0.9500 . ?
C13 C17 1.436(9) . ?
C13 C18 1.507(10) . ?
F7 C85 1.310(12) . ?
C47 C48 1.413(11) . ?
C47 C46 1.426(10) . ?
C47 C52 1.510(11) . ?
C15 C16 1.439(9) . ?
C15 C20 1.491(10) . ?
C45 C49 1.419(9) . ?
C45 C46 1.425(10) . ?
C45 C50 1.503(10) . ?
C48 C49 1.445(10) . ?
C48 C53 1.493(10) . ?
C75 C76 1.421(9) . ?
F8 C85 1.309(13) . ?
C16 C17 1.428(10) . ?
C16 C21 1.488(10) . ?
C25 H25 0.9500 . ?
C25 C24 1.333(9) . ?
C24 H24 0.9500 . ?
C49 C54 1.478(10) . ?
C46 C51 1.526(10) . ?
C64 H64A 0.9800 . ?
C64 H64B 0.9800 . ?
C64 H64C 0.9800 . ?
C17 C22 1.502(9) . ?
C77 H77 0.9500 . ?
C77 C76 1.369(9) . ?
C62 H62A 0.9800 . ?
C62 H62B 0.9800 . ?
C62 H62C 0.9800 . ?
C5 C4 1.400(12) . ?
C5 C1 1.385(13) . ?
C5 C10 1.512(12) . ?
C3 C4 1.389(11) . ?
C3 C2 1.465(12) . ?
C3 C8 1.471(11) . ?
C4 C9 1.516(12) . ?
N9 C91 1.320(11) . ?
N9 C90 1.398(7) . ?
N9 C89 1.372(9) . ?
C61 H61A 0.9800 . ?
C61 H61B 0.9800 . ?
C61 H61C 0.9800 . ?
F6 C87 1.308(15) . ?
F4 C87 1.274(12) . ?
C63 H63A 0.9800 . ?
C63 H63B 0.9800 . ?
C63 H63C 0.9800 . ?
O22 C91 1.169(10) . ?
C21 H21A 0.9800 . ?
C21 H21B 0.9800 . ?
C21 H21C 0.9800 . ?
C76 H76 0.9500 . ?
C60 H60A 0.9800 . ?
C60 H60B 0.9800 . ?
C60 H60C 0.9800 . ?
C22 H22A 0.9800 . ?
C22 H22B 0.9800 . ?
C22 H22C 0.9800 . ?
C1 C2 1.424(12) . ?
C1 C6 1.522(13) . ?
C54 H54A 0.9800 . ?
C54 H54B 0.9800 . ?
C54 H54C 0.9800 . ?
C20 H20A 0.9800 . ?
C20 H20B 0.9800 . ?
C20 H20C 0.9800 . ?
C53 H53A 0.9800 . ?
C53 H53B 0.9800 . ?
C53 H53C 0.9800 . ?
F5 C87 1.371(15) . ?
C2 C7 1.499(12) . ?
C19 H19A 0.9800 . ?
C19 H19B 0.9800 . ?
C19 H19C 0.9800 . ?
C51 H51A 0.9800 . ?
C51 H51B 0.9800 . ?
C51 H51C 0.9800 . ?
C91 H91 0.9500 . ?
N10 C92 1.413(16) . ?
N10 C94 1.268(16) . ?
N10 C93 1.327(16) . ?
C50 H50A 0.9800 . ?
C50 H50B 0.9800 . ?
C50 H50C 0.9800 . ?
C90 H90A 0.9800 . ?
C90 H90B 0.9800 . ?
C90 H90C 0.9800 . ?
F1 C86 1.334(15) . ?
C52 H52A 0.9800 . ?
C52 H52B 0.9800 . ?
C52 H52C 0.9800 . ?
F2 C86 1.373(18) . ?
C18 H18A 0.9800 . ?
C18 H18B 0.9800 . ?
C18 H18C 0.9800 . ?
C10 H10A 0.9800 . ?
C10 H10B 0.9800 . ?
C10 H10C 0.9800 . ?
F3 C86 1.26(2) . ?
C6 H6A 0.9800 . ?
C6 H6B 0.9800 . ?
C6 H6C 0.9800 . ?
C8 H8A 0.9800 . ?
C8 H8B 0.9800 . ?
C8 H8C 0.9800 . ?
C9 H9A 0.9800 . ?
C9 H9B 0.9800 . ?
C9 H9C 0.9800 . ?
C7 H7A 0.9800 . ?
C7 H7B 0.9800 . ?
C7 H7C 0.9800 . ?
C92 H92A 0.9800 . ?
C92 H92B 0.9800 . ?
C92 H92C 0.9800 . ?
C94 H94 0.9500 . ?
C94 O23 1.552(19) . ?
C93 H93A 0.9800 . ?
C93 H93B 0.9800 . ?
C93 H93C 0.9800 . ?
C89 H89A 0.9800 . ?
C89 H89B 0.9800 . ?
C89 H89C 0.9800 . ?
S4 S5 0.923(7) . ?
S4 O19 1.495(8) . ?
S4 O18 1.540(8) . ?
S4 O20 1.551(9) . ?
S4 C88 1.704(14) . ?
S5 O19 1.641(9) . ?
S5 O18 1.351(9) . ?
S5 O21 1.377(16) . ?
S5 C88 1.725(14) . ?
F12 C88 1.59(2) . ?
F11 C88 1.393(19) . ?
F10 C88 1.239(18) . ?

loop_
_geom_torsion_atom_site_label_1
_geom_torsion_atom_site_label_2
_geom_torsion_atom_site_label_3
_geom_torsion_atom_site_label_4
_geom_torsion
_geom_torsion_site_symmetry_1
_geom_torsion_site_symmetry_2
_geom_torsion_site_symmetry_3
_geom_torsion_site_symmetry_4
_geom_torsion_publ_flag
Rh3 O5 C44 O8 169.9(5) . . . . ?
Rh3 O5 C44 C43 -11.0(6) . . . . ?
Rh3 O6 C43 O7 -176.4(4) . . . . ?
Rh3 O6 C43 C44 3.3(6) . . . . ?
Rh3 N5 C65 N6 -178.9(3) . . . . ?
Rh3 N5 C66 C67 179.3(4) . . . . ?
Rh3 C57 C58 C59 -62.4(4) . . . . ?
Rh3 C57 C58 C63 121.5(6) . . . . ?
Rh3 C57 C56 C55 61.6(4) . . . . ?
Rh3 C57 C56 C61 -123.0(6) . . . . ?
Rh3 C58 C59 C55 -59.8(4) . . . . ?
Rh3 C58 C59 C64 121.3(6) . . . . ?
Rh3 C55 C56 C57 -61.7(4) . . . . ?
Rh3 C55 C56 C61 122.9(6) . . . . ?
Rh3 C55 C59 C58 59.0(4) . . . . ?
Rh3 C55 C59 C64 -122.2(6) . . . . ?
Rh2 O3 C12 O2 -173.9(5) . . . . ?
Rh2 O3 C12 C11 6.1(6) . . . . ?
Rh2 O4 C11 O1 168.9(5) . . . . ?
Rh2 O4 C11 C12 -11.2(6) . . . . ?
Rh2 N4 C40 N3 -177.4(3) 3_566 . . . ?
Rh2 N4 C42 C41 176.6(4) 3_566 . . . ?
Rh2 C14 C13 C17 60.9(5) . . . . ?
Rh2 C14 C13 C18 -120.9(8) . . . . ?
Rh2 C14 C15 C16 -62.3(5) . . . . ?
Rh2 C14 C15 C20 121.7(7) . . . . ?
Rh2 C13 C17 C16 61.1(5) . . . . ?
Rh2 C13 C17 C22 -118.7(7) . . . . ?
Rh2 C15 C16 C17 -59.7(5) . . . . ?
Rh2 C15 C16 C21 121.6(7) . . . . ?
Rh2 C16 C17 C13 -60.7(5) . . . . ?
Rh2 C16 C17 C22 119.1(7) . . . . ?
Rh4 O7 C43 O6 172.0(4) . . . . ?
Rh4 O7 C43 C44 -7.7(6) . . . . ?
Rh4 O8 C44 O5 -179.5(5) . . . . ?
Rh4 O8 C44 C43 1.5(7) . . . . ?
Rh4 N8 C82 N7 180.0(3) 3_676 . . . ?
Rh4 N8 C84 C83 179.9(4) 3_676 . . . ?
Rh4 C47 C48 C49 -59.8(4) . . . . ?
Rh4 C47 C48 C53 116.4(6) . . . . ?
Rh4 C47 C46 C45 60.6(4) . . . . ?
Rh4 C47 C46 C51 -117.7(6) . . . . ?
Rh4 C45 C49 C48 60.9(4) . . . . ?
Rh4 C45 C49 C54 -121.0(6) . . . . ?
Rh4 C45 C46 C47 -60.3(4) . . . . ?
Rh4 C45 C46 C51 118.0(6) . . . . ?
Rh4 C48 C49 C45 -61.0(4) . . . . ?
Rh4 C48 C49 C54 120.9(6) . . . . ?
Rh1 O2 C12 O3 173.5(5) . . . . ?
Rh1 O2 C12 C11 -6.5(6) . . . . ?
Rh1 O1 C11 O4 -178.7(5) . . . . ?
Rh1 O1 C11 C12 1.4(6) . . . . ?
Rh1 N1 C23 N2 175.3(4) . . . . ?
Rh1 N1 C24 C25 -174.5(5) . . . . ?
Rh1 C5 C4 C3 -60.6(5) . . . . ?
Rh1 C5 C4 C9 120.1(7) . . . . ?
Rh1 C5 C1 C2 59.4(5) . . . . ?
Rh1 C5 C1 C6 -117.2(8) . . . . ?
Rh1 C3 C4 C5 60.2(5) . . . . ?
Rh1 C3 C4 C9 -120.4(7) . . . . ?
Rh1 C3 C2 C1 -62.1(5) . . . . ?
Rh1 C3 C2 C7 116.8(8) . . . . ?
Rh1 C1 C2 C3 61.4(5) . . . . ?
Rh1 C1 C2 C7 -117.6(8) . . . . ?
O7 C43 C44 O5 -174.7(5) . . . . ?
O7 C43 C44 O8 4.5(8) . . . . ?
O6 C43 C44 O5 5.6(8) . . . . ?
O6 C43 C44 O8 -175.3(5) . . . . ?
O3 C12 C11 O4 3.8(8) . . . . ?
O3 C12 C11 O1 -176.3(5) . . . . ?
O2 C12 C11 O4 -176.2(5) . . . . ?
O2 C12 C11 O1 3.7(8) . . . . ?
N5 C66 C67 N6 -0.5(7) . . . . ?
N6 C68 C81 C80 -176.5(5) . . . . ?
N6 C68 C69 C70 177.6(5) . . . . ?
N3 C33 C32 C31 -179.9(5) . . . . ?
N3 C33 C34 C35 178.8(5) . . . . ?
N4 C42 C41 N3 0.8(8) . . . . ?
O17 S3 C85 F9 179.9(8) . . . . ?
O17 S3 C85 F7 -60.0(9) . . . . ?
O17 S3 C85 F8 60.2(8) . . . . ?
N8 C84 C83 N7 0.1(7) . . . . ?
N7 C75 C76 C77 178.1(6) . . . . ?
C31 C30 C29 C38 0.7(8) . . . . ?
C31 C30 C29 C28 -179.9(5) . . . . ?
C31 C36 C35 C34 0.2(9) . . . . ?
C33 N3 C40 N4 -177.6(5) . . . . ?
C33 N3 C41 C42 177.5(5) . . . . ?
C33 C34 C35 C36 0.9(10) . . . . ?
N2 C26 C39 C38 -175.9(5) . . . . ?
N2 C26 C27 C28 176.0(6) . . . . ?
N2 C25 C24 N1 -1.2(8) . . . . ?
C68 N6 C65 N5 176.3(5) . . . . ?
C68 N6 C67 C66 -176.3(5) . . . . ?
C68 C81 C80 C71 -2.4(8) . . . . ?
C68 C81 C80 C79 -179.9(5) . . . . ?
C68 C69 C70 C71 0.2(8) . . . . ?
C73 C78 C79 C80 -0.6(8) . . . . ?
C73 C78 C77 C76 0.1(9) . . . . ?
C73 C74 C75 N7 -177.7(5) . . . . ?
C73 C74 C75 C76 2.5(9) . . . . ?
C30 C31 C32 C33 -178.8(5) . . . . ?
C30 C31 C36 C37 -0.8(8) . . . . ?
C30 C31 C36 C35 178.9(5) . . . . ?
C30 C29 C38 C37 -1.4(8) . . . . ?
C30 C29 C38 C39 177.0(5) . . . . ?
C30 C29 C28 C27 -176.9(6) . . . . ?
C65 N5 C66 C67 0.1(7) . . . . ?
C65 N6 C68 C81 9.3(8) . . . . ?
C65 N6 C68 C69 -169.8(5) . . . . ?
C65 N6 C67 C66 0.6(7) . . . . ?
C32 C31 C30 C29 -179.3(5) . . . . ?
C32 C31 C36 C37 178.9(5) . . . . ?
C32 C31 C36 C35 -1.3(8) . . . . ?
C32 C33 C34 C35 -0.8(9) . . . . ?
C57 C58 C59 Rh3 62.4(4) . . . . ?
C57 C58 C59 C55 2.6(6) . . . . ?
C57 C58 C59 C64 -176.2(5) . . . . ?
C29 C38 C39 C26 0.0(8) . . . . ?
C29 C28 C27 C26 -0.2(10) . . . . ?
O16 S3 C85 F9 56.1(10) . . . . ?
O16 S3 C85 F7 176.2(7) . . . . ?
O16 S3 C85 F8 -63.6(8) . . . . ?
C66 N5 C65 N6 0.3(6) . . . . ?
C71 C80 C79 C78 2.6(8) . . . . ?
C58 C57 C56 Rh3 -59.0(4) . . . . ?
C58 C57 C56 C55 2.7(6) . . . . ?
C58 C57 C56 C61 178.0(6) . . . . ?
C40 N3 C33 C32 167.5(5) . . . . ?
C40 N3 C33 C34 -12.1(8) . . . . ?
C40 N3 C41 C42 -1.0(7) . . . . ?
C40 N4 C42 C41 -0.2(7) . . . . ?
C81 C68 C69 C70 -1.5(8) . . . . ?
C81 C80 C79 C78 -179.9(5) . . . . ?
C69 C68 C81 C80 2.6(8) . . . . ?
C37 C36 C35 C34 179.9(6) . . . . ?
C37 C38 C39 C26 178.4(5) . . . . ?
C72 C73 C78 C79 -1.7(8) . . . . ?
C72 C73 C78 C77 179.2(5) . . . . ?
C72 C73 C74 C75 179.6(5) . . . . ?
C72 C71 C70 C69 -179.0(5) . . . . ?
C72 C71 C80 C81 -179.9(5) . . . . ?
C72 C71 C80 C79 -2.4(8) . . . . ?
C70 C71 C72 C73 179.0(5) . . . . ?
C70 C71 C80 C81 1.2(7) . . . . ?
C70 C71 C80 C79 178.7(5) . . . . ?
C80 C71 C72 C73 0.1(8) . . . . ?
C80 C71 C70 C69 -0.1(8) . . . . ?
C36 C31 C30 C29 0.4(8) . . . . ?
C36 C31 C32 C33 1.4(8) . . . . ?
C36 C37 C38 C29 1.0(8) . . . . ?
C36 C37 C38 C39 -177.4(6) . . . . ?
C38 C29 C28 C27 2.5(9) . . . . ?
C38 C37 C36 C31 0.1(9) . . . . ?
C38 C37 C36 C35 -179.6(5) . . . . ?
C14 C13 C17 Rh2 -61.3(5) . . . . ?
C14 C13 C17 C16 -0.3(8) . . . . ?
C14 C13 C17 C22 180.0(7) . . . . ?
C14 C15 C16 Rh2 62.3(5) . . . . ?
C14 C15 C16 C17 2.6(8) . . . . ?
C14 C15 C16 C21 -176.1(7) . . . . ?
C78 C73 C72 C71 1.9(8) . . . . ?
C78 C73 C74 C75 -1.5(8) . . . . ?
C78 C77 C76 C75 0.8(10) . . . . ?
C67 N6 C68 C81 -174.4(5) . . . . ?
C67 N6 C68 C69 6.5(8) . . . . ?
C67 N6 C65 N5 -0.6(6) . . . . ?
C74 C73 C72 C71 -179.2(5) . . . . ?
C74 C73 C78 C79 179.4(5) . . . . ?
C74 C73 C78 C77 0.2(8) . . . . ?
C74 C75 C76 C77 -2.1(9) . . . . ?
C79 C78 C77 C76 -179.0(6) . . . . ?
C26 N2 C23 N1 -176.8(5) . . . . ?
C26 N2 C25 C24 177.4(6) . . . . ?
C34 C33 C32 C31 -0.4(8) . . . . ?
C42 N4 C40 N3 -0.4(7) . . . . ?
C39 C26 C27 C28 -2.3(9) . . . . ?
C23 N1 C24 C25 1.2(8) . . . . ?
C23 N2 C26 C39 159.7(6) . . . . ?
C23 N2 C26 C27 -18.6(9) . . . . ?
C23 N2 C25 C24 0.8(7) . . . . ?
C56 C57 C58 Rh3 59.2(4) . . . . ?
C56 C57 C58 C59 -3.2(6) . . . . ?
C56 C57 C58 C63 -179.3(6) . . . . ?
C56 C55 C59 Rh3 -60.0(4) . . . . ?
C56 C55 C59 C58 -1.0(6) . . . . ?
C56 C55 C59 C64 177.9(6) . . . . ?
C41 N3 C33 C32 -10.7(9) . . . . ?
C41 N3 C33 C34 169.7(6) . . . . ?
C41 N3 C40 N4 0.9(7) . . . . ?
C28 C29 C38 C37 179.2(5) . . . . ?
C28 C29 C38 C39 -2.4(8) . . . . ?
O14 S1 C86 F1 -59.9(15) . . . . ?
O14 S1 C86 F2 -179.8(11) . . . . ?
O14 S1 C86 F3 62.1(13) . . . . ?
C82 N8 C84 C83 0.1(7) . . . . ?
C82 N7 C83 C84 -0.2(7) . . . . ?
C82 N7 C75 C74 25.0(8) . . . . ?
C82 N7 C75 C76 -155.2(6) . . . . ?
C84 N8 C82 N7 -0.2(6) . . . . ?
C59 C55 C56 Rh3 60.7(4) . . . . ?
C59 C55 C56 C57 -1.0(6) . . . . ?
C59 C55 C56 C61 -176.4(6) . . . . ?
C83 N7 C82 N8 0.2(7) . . . . ?
C83 N7 C75 C74 -153.3(6) . . . . ?
C83 N7 C75 C76 26.5(9) . . . . ?
C27 C26 C39 C38 2.3(9) . . . . ?
C13 C14 C15 Rh2 59.5(5) . . . . ?
C13 C14 C15 C16 -2.8(8) . . . . ?
C13 C14 C15 C20 -178.8(7) . . . . ?
C47 C48 C49 Rh4 59.7(4) . . . . ?
C47 C48 C49 C45 -1.3(7) . . . . ?
C47 C48 C49 C54 -179.4(6) . . . . ?
C15 C14 C13 Rh2 -59.0(5) . . . . ?
C15 C14 C13 C17 1.9(8) . . . . ?
C15 C14 C13 C18 -179.9(7) . . . . ?
C15 C16 C17 Rh2 59.2(5) . . . . ?
C15 C16 C17 C13 -1.5(8) . . . . ?
C15 C16 C17 C22 178.3(7) . . . . ?
C48 C47 C46 Rh4 -61.7(4) . . . . ?
C48 C47 C46 C45 -1.1(7) . . . . ?
C48 C47 C46 C51 -179.4(6) . . . . ?
C75 N7 C82 N8 -178.4(5) . . . . ?
C75 N7 C83 C84 178.4(5) . . . . ?
C25 N2 C26 C39 -16.4(9) . . . . ?
C25 N2 C26 C27 165.3(6) . . . . ?
C25 N2 C23 N1 0.0(7) . . . . ?
C24 N1 C23 N2 -0.7(7) . . . . ?
C49 C45 C46 Rh4 60.6(4) . . . . ?
C49 C45 C46 C47 0.3(7) . . . . ?
C49 C45 C46 C51 178.6(6) . . . . ?
C46 C47 C48 Rh4 61.3(4) . . . . ?
C46 C47 C48 C49 1.5(7) . . . . ?
C46 C47 C48 C53 177.7(6) . . . . ?
C46 C45 C49 Rh4 -60.3(4) . . . . ?
C46 C45 C49 C48 0.6(7) . . . . ?
C46 C45 C49 C54 178.7(6) . . . . ?
C77 C78 C79 C80 178.5(5) . . . . ?
C62 C57 C58 Rh3 -116.1(6) . . . . ?
C62 C57 C58 C59 -178.6(5) . . . . ?
C62 C57 C58 C63 5.4(9) . . . . ?
C62 C57 C56 Rh3 116.3(6) . . . . ?
C62 C57 C56 C55 177.9(5) . . . . ?
C62 C57 C56 C61 -6.7(10) . . . . ?
C5 C1 C2 Rh1 -59.4(5) . . . . ?
C5 C1 C2 C3 2.0(8) . . . . ?
C5 C1 C2 C7 -176.9(7) . . . . ?
C4 C5 C1 Rh1 -61.8(5) . . . . ?
C4 C5 C1 C2 -2.4(9) . . . . ?
C4 C5 C1 C6 -178.9(7) . . . . ?
C4 C3 C2 Rh1 61.2(5) . . . . ?
C4 C3 C2 C1 -0.9(8) . . . . ?
C4 C3 C2 C7 178.0(7) . . . . ?
O15 S3 C85 F9 -60.5(10) . . . . ?
O15 S3 C85 F7 59.6(8) . . . . ?
O15 S3 C85 F8 179.8(7) . . . . ?
C63 C58 C59 Rh3 -121.6(6) . . . . ?
C63 C58 C59 C55 178.6(6) . . . . ?
C63 C58 C59 C64 -0.3(10) . . . . ?
O9 S2 C87 F6 -175.9(10) . . . . ?
O9 S2 C87 F4 55.4(14) . . . . ?
O9 S2 C87 F5 -62.7(10) . . . . ?
C21 C16 C17 Rh2 -122.1(7) . . . . ?
C21 C16 C17 C13 177.2(7) . . . . ?
C21 C16 C17 C22 -3.0(12) . . . . ?
O11 S2 C87 F6 -53.7(13) . . . . ?
O11 S2 C87 F4 177.6(12) . . . . ?
O11 S2 C87 F5 59.5(11) . . . . ?
O12 S1 C86 F1 178.1(13) . . . . ?
O12 S1 C86 F2 58.1(14) . . . . ?
O12 S1 C86 F3 -59.9(14) . . . . ?
C60 C55 C56 Rh3 -119.0(6) . . . . ?
C60 C55 C56 C57 179.2(6) . . . . ?
C60 C55 C56 C61 3.9(10) . . . . ?
C60 C55 C59 Rh3 119.8(6) . . . . ?
C60 C55 C59 C58 178.7(6) . . . . ?
C60 C55 C59 C64 -2.4(10) . . . . ?
C1 C5 C4 Rh1 62.4(5) . . . . ?
C1 C5 C4 C3 1.8(9) . . . . ?
C1 C5 C4 C9 -177.5(7) . . . . ?
O13 S1 C86 F1 58.7(15) . . . . ?
O13 S1 C86 F2 -61.3(12) . . . . ?
O13 S1 C86 F3 -179.3(12) . . . . ?
C20 C15 C16 Rh2 -121.8(8) . . . . ?
C20 C15 C16 C17 178.5(7) . . . . ?
C20 C15 C16 C21 -0.2(12) . . . . ?
C53 C48 C49 Rh4 -116.5(6) . . . . ?
C53 C48 C49 C45 -177.5(6) . . . . ?
C53 C48 C49 C54 4.5(10) . . . . ?
C2 C3 C4 Rh1 -60.8(5) . . . . ?
C2 C3 C4 C5 -0.6(8) . . . . ?
C2 C3 C4 C9 178.8(7) . . . . ?
C19 C14 C13 Rh2 117.9(7) . . . . ?
C19 C14 C13 C17 178.8(7) . . . . ?
C19 C14 C13 C18 -2.9(12) . . . . ?
C19 C14 C15 Rh2 -117.3(7) . . . . ?
C19 C14 C15 C16 -179.7(7) . . . . ?
C19 C14 C15 C20 4.3(12) . . . . ?
C50 C45 C49 Rh4 117.2(6) . . . . ?
C50 C45 C49 C48 178.2(6) . . . . ?
C50 C45 C49 C54 -3.8(10) . . . . ?
C50 C45 C46 Rh4 -116.9(6) . . . . ?
C50 C45 C46 C47 -177.2(6) . . . . ?
C50 C45 C46 C51 1.1(10) . . . . ?
C90 N9 C91 O22 -5.0(19) . . . . ?
O10 S2 C87 F6 68.4(12) . . . . ?
O10 S2 C87 F4 -60.4(14) . . . . ?
O10 S2 C87 F5 -178.4(9) . . . . ?
C52 C47 C48 Rh4 -121.4(7) . . . . ?
C52 C47 C48 C49 178.8(6) . . . . ?
C52 C47 C48 C53 -5.0(10) . . . . ?
C52 C47 C46 Rh4 120.9(7) . . . . ?
C52 C47 C46 C45 -178.5(6) . . . . ?
C52 C47 C46 C51 3.2(10) . . . . ?
C18 C13 C17 Rh2 120.5(8) . . . . ?
C18 C13 C17 C16 -178.5(7) . . . . ?
C18 C13 C17 C22 1.7(12) . . . . ?
C10 C5 C4 Rh1 -121.0(8) . . . . ?
C10 C5 C4 C3 178.4(7) . . . . ?
C10 C5 C4 C9 -0.9(12) . . . . ?
C10 C5 C1 Rh1 121.6(8) . . . . ?
C10 C5 C1 C2 -179.0(7) . . . . ?
C10 C5 C1 C6 4.4(13) . . . . ?
C6 C1 C2 Rh1 117.3(8) . . . . ?
C6 C1 C2 C3 178.6(7) . . . . ?
C6 C1 C2 C7 -0.3(12) . . . . ?
C8 C3 C4 Rh1 119.2(7) . . . . ?
C8 C3 C4 C5 179.4(7) . . . . ?
C8 C3 C4 C9 -1.3(12) . . . . ?
C8 C3 C2 Rh1 -118.8(7) . . . . ?
C8 C3 C2 C1 179.2(7) . . . . ?
C8 C3 C2 C7 -1.9(12) . . . . ?
C92 N10 C94 O23 -7(2) . . . . ?
C93 N10 C94 O23 170.8(14) . . . . ?
C89 N9 C91 O22 169.9(14) . . . . ?
S4 S5 C88 F12 -159.1(11) . . . . ?
S4 S5 C88 F11 -66.1(15) . . . . ?
S4 S5 C88 F10 87.4(17) . . . . ?
S5 S4 C88 F12 18.2(10) . . . . ?
S5 S4 C88 F11 120.4(14) . . . . ?
S5 S4 C88 F10 -104.4(16) . . . . ?
O19 S4 S5 O18 -121.8(5) . . . . ?
O19 S4 S5 O21 130(4) . . . . ?
O19 S4 S5 C88 118.2(8) . . . . ?
O19 S4 O18 S5 65.7(8) . . . . ?
O19 S4 C88 S5 -73.8(9) . . . . ?
O19 S4 C88 F12 -55.5(12) . . . . ?
O19 S4 C88 F11 46.6(15) . . . . ?
O19 S4 C88 F10 -178.2(12) . . . . ?
O19 S5 O18 S4 -57.6(6) . . . . ?
O19 S5 C88 S4 56.0(7) . . . . ?
O19 S5 C88 F12 -103.1(8) . . . . ?
O19 S5 C88 F11 -10.1(17) . . . . ?
O19 S5 C88 F10 143.3(14) . . . . ?
O18 S4 S5 O19 121.8(5) . . . . ?
O18 S4 S5 O21 -109(4) . . . . ?
O18 S4 S5 C88 -120.1(9) . . . . ?
O18 S4 O19 S5 -53.3(6) . . . . ?
O18 S4 C88 S5 52.2(7) . . . . ?
O18 S4 C88 F12 70.4(11) . . . . ?
O18 S4 C88 F11 172.6(10) . . . . ?
O18 S4 C88 F10 -52.2(17) . . . . ?
O18 S5 O19 S4 68.3(7) . . . . ?
O18 S5 C88 S4 -73.0(8) . . . . ?
O18 S5 C88 F12 127.9(9) . . . . ?
O18 S5 C88 F11 -139.1(13) . . . . ?
O18 S5 C88 F10 14.3(19) . . . . ?
O20 S4 S5 O19 -157(3) . . . . ?
O20 S4 S5 O18 82(3) . . . . ?
O20 S4 S5 O21 -27(6) . . . . ?
O20 S4 S5 C88 -38(3) . . . . ?
O20 S4 O19 S5 172.6(9) . . . . ?
O20 S4 O18 S5 -161.2(10) . . . . ?
O20 S4 C88 S5 169.5(10) . . . . ?
O20 S4 C88 F12 -172.3(11) . . . . ?
O20 S4 C88 F11 -70.2(13) . . . . ?
O20 S4 C88 F10 65.1(16) . . . . ?
O21 S5 O19 S4 -160.1(15) . . . . ?
O21 S5 O18 S4 160.0(14) . . . . ?
O21 S5 C88 S4 -176.0(14) . . . . ?
O21 S5 C88 F12 24.9(13) . . . . ?
O21 S5 C88 F11 117.9(18) . . . . ?
O21 S5 C88 F10 -88.6(18) . . . . ?
C88 S4 S5 O19 -118.2(9) . . . . ?
C88 S4 S5 O18 120.1(9) . . . . ?
C88 S4 S5 O21 12(4) . . . . ?
C88 S4 O19 S5 70.0(9) . . . . ?
C88 S4 O18 S5 -61.5(10) . . . . ?
C88 S5 O19 S4 -61.6(9) . . . . ?
C88 S5 O18 S4 67.3(9) . . . . ?

loop_
_platon_squeeze_void_nr
_platon_squeeze_void_average_x
_platon_squeeze_void_average_y
_platon_squeeze_void_average_z
_platon_squeeze_void_volume
_platon_squeeze_void_count_electrons
_platon_squeeze_void_content
1 0.116 0.098 0.238 455 154 ' '
2 0.884 -0.098 0.762 455 154 ' '
3 0.650 0.024 0.416 9 3 ' '
4 1.116 0.402 0.738 455 154 ' '
5 0.884 0.598 0.262 455 154 ' '
6 0.650 0.476 0.916 9 3 ' '
7 0.350 0.524 0.084 9 3 ' '
8 0.350 0.976 0.584 9 3 ' '
